data_4071843
loop_
_publ_author_name
'Mattsson, Johan'
'Govindaswamy, Padavattan'
'Furrer, Julien'
'Sei, Yoshihisa'
'Yamaguchi, Kentaro'
'S\"uss-Fink, Georg'
'Therrien, Bruno'

_publ_section_title
;
 Encapsulation of Aromatic Molecules in Hexanuclear Arene Ruthenium Cages:
 A Strategy to Build Up Organometallic Carceplex Prisms with a Dangling
 Arm Standing Out
;
_journal_issue 17
_journal_name_full Organometallics
_journal_page_first 4346
_journal_paper_doi 10.1021/om800419s
_journal_volume 27
_journal_year 2008
_chemical_formula_moiety 'C134 H126 N12 O12 Ru6, (C F3 O3 S)6'
_chemical_formula_sum 'C140 H126 F18 N12 O30 Ru6 S6'
_chemical_formula_weight 3597.31
_chemical_name_systematic
; 
 ? 
;
_space_group_IT_number 2
_symmetry_cell_setting triclinic
_symmetry_space_group_name_Hall '-P 1'
_symmetry_space_group_name_H-M 'P -1'
_atom_sites_solution_hydrogens geom
_atom_sites_solution_primary direct
_atom_sites_solution_secondary difmap
_audit_creation_method SHELXL-97
_cell_angle_alpha 85.978(5)
_cell_angle_beta 73.075(4)
_cell_angle_gamma 63.455(4)
_cell_formula_units_Z 2
_cell_length_a 19.1093(10)
_cell_length_b 18.7712(10)
_cell_length_c 26.8471(16)
_cell_measurement_reflns_used 4438
_cell_measurement_temperature 173(2)
_cell_measurement_theta_max 25.14
_cell_measurement_theta_min 1.33
_cell_volume 8221.6(9)
_computing_cell_refinement X-Area
_computing_data_collection X-Area
_computing_data_reduction X-RED
_computing_molecular_graphics 'PLATON03  (Spek, 2003)'
_computing_publication_material SHELXL-97
_computing_structure_refinement 'SHELXL-97 (Sheldrick, 1997)'
_computing_structure_solution 'SHELXS-97 (Sheldrick, 1990)'
_diffrn_ambient_temperature 173(2)
_diffrn_detector_area_resol_mean 0.81\%A
_diffrn_measured_fraction_theta_full 0.987
_diffrn_measured_fraction_theta_max 0.987
_diffrn_measurement_device_type 'STOE IPDS-2'
_diffrn_measurement_method 'omega scans'
_diffrn_radiation_monochromator graphite
_diffrn_radiation_source 'fine-focus sealed tube'
_diffrn_radiation_type MoK\a
_diffrn_radiation_wavelength 0.71073
_diffrn_reflns_av_R_equivalents 0.0706
_diffrn_reflns_av_sigmaI/netI 0.1145
_diffrn_reflns_limit_h_max 23
_diffrn_reflns_limit_h_min -23
_diffrn_reflns_limit_k_max 22
_diffrn_reflns_limit_k_min -22
_diffrn_reflns_limit_l_max 30
_diffrn_reflns_limit_l_min -32
_diffrn_reflns_number 74085
_diffrn_reflns_theta_full 25.72
_diffrn_reflns_theta_max 25.72
_diffrn_reflns_theta_min 1.22
_diffrn_standards_decay_% 0
_diffrn_standards_interval_count 0
_diffrn_standards_interval_time 0
_diffrn_standards_number 0
_exptl_absorpt_coefficient_mu 0.702
_exptl_absorpt_correction_type none
_exptl_crystal_colour red
_exptl_crystal_density_diffrn 1.453
_exptl_crystal_density_method 'not measured'
_exptl_crystal_description block
_exptl_crystal_F_000 3624
_exptl_crystal_size_max 0.18
_exptl_crystal_size_mid 0.15
_exptl_crystal_size_min 0.14
_refine_diff_density_max 2.728
_refine_diff_density_min -1.853
_refine_diff_density_rms 0.132
_refine_ls_extinction_method none
_refine_ls_goodness_of_fit_ref 0.917
_refine_ls_hydrogen_treatment constr
_refine_ls_matrix_type full
_refine_ls_number_parameters 1585
_refine_ls_number_reflns 30936
_refine_ls_number_restraints 18
_refine_ls_restrained_S_all 0.917
_refine_ls_R_factor_all 0.1384
_refine_ls_R_factor_gt 0.0844
_refine_ls_shift/su_max 0.001
_refine_ls_shift/su_mean 0.000
_refine_ls_structure_factor_coef Fsqd
_refine_ls_weighting_details 'calc w=1/[\s^2^(Fo^2^)+(0.1444P)^2^] where P=(Fo^2^+2Fc^2^)/3'
_refine_ls_weighting_scheme calc
_refine_ls_wR_factor_gt 0.2237
_refine_ls_wR_factor_ref 0.2455
_reflns_number_gt 15477
_reflns_number_total 30936
_reflns_threshold_expression >2sigma(I)
_cod_data_source_file om800419s-file003.cif
_cod_data_source_block d:compound1
_cod_depositor_comments
;
The following automatic conversions were performed:
'_atom_site_symetry_multiplicity' tag replaced with
'_atom_site_symmetry_multiplicity'.

Automatic conversion script
Id: cif_correct_tags 1440 2010-10-19 06:21:57Z saulius 

The following automatic conversions were performed:

'_symmetry_cell_setting' value 'Triclinic' changed to 'triclinic'
according to /home/saulius/struct/CIF-dictionaries/cif_core.dic
dictionary named 'cif_core.dic' version 2.4.1 from 2010-06-29.

Automatic conversion script
Id: cif_fix_values 1715 2011-07-08 13:25:40Z adriana 
;
_cod_original_cell_volume 8221.6(8)
_cod_database_code 4071843

loop_
_symmetry_equiv_pos_as_xyz
'x, y, z'
'-x, -y, -z'

loop_
_atom_site_label
_atom_site_type_symbol
_atom_site_fract_x
_atom_site_fract_y
_atom_site_fract_z
_atom_site_U_iso_or_equiv
_atom_site_adp_type
_atom_site_occupancy
_atom_site_symmetry_multiplicity
_atom_site_calc_flag
_atom_site_refinement_flags
S1 S 0.74745(19) -0.16981(19) -0.23633(11) 0.0967(10) Uani 1 1 d G
O1 O 0.7889(3) -0.1920(4) -0.19674(19) 0.1397(10) Uani 1 1 d G
O2 O 0.7301(3) -0.2294(3) -0.2530(2) 0.1397(10) Uani 1 1 d G
O3 O 0.7786(3) -0.1286(3) -0.27734(18) 0.1397(10) Uani 1 1 d G
C1 C 0.6463(2) -0.0923(3) -0.2026(2) 0.154(3) Uani 1 1 d G
F1 F 0.6083(3) -0.1202(4) -0.1621(2) 0.1941(12) Uani 1 1 d G
F2 F 0.5992(3) -0.0646(4) -0.2339(3) 0.1941(12) Uani 1 1 d G
F3 F 0.6503(4) -0.0309(3) -0.1839(3) 0.1941(12) Uani 1 1 d G
S2 S 0.63747(19) 0.31844(17) 0.11266(12) 0.0867(9) Uani 1 1 d G
O4 O 0.7163(3) 0.2576(2) 0.1141(3) 0.1397(10) Uani 1 1 d G
O5 O 0.5730(3) 0.3359(3) 0.16047(17) 0.1397(10) Uani 1 1 d G
O6 O 0.6169(4) 0.3124(3) 0.06614(17) 0.1397(10) Uani 1 1 d G
C2 C 0.6511(4) 0.4091(2) 0.1055(2) 0.154(3) Uani 1 1 d G
F4 F 0.6721(5) 0.4237(4) 0.1457(3) 0.1941(12) Uani 1 1 d G
F5 F 0.5832(5) 0.47218(19) 0.1034(3) 0.1941(12) Uani 1 1 d G
F6 F 0.7099(5) 0.4038(4) 0.0624(3) 0.1941(12) Uani 1 1 d G
S3 S 0.03789(17) 0.26519(18) 0.00646(11) 0.0823(8) Uani 1 1 d G
O7 O 0.0312(3) 0.3443(2) 0.0089(2) 0.1397(10) Uani 1 1 d G
O8 O 0.0786(3) 0.2117(3) 0.0408(2) 0.1397(10) Uani 1 1 d G
O9 O 0.0602(3) 0.2321(4) -0.04582(13) 0.1397(10) Uani 1 1 d G
C3 C -0.06751(19) 0.2806(3) 0.0335(2) 0.154(3) Uani 1 1 d G
F7 F -0.0991(3) 0.3127(5) 0.0825(2) 0.1941(12) Uani 1 1 d G
F8 F -0.0726(4) 0.2125(4) 0.0341(3) 0.1941(12) Uani 1 1 d G
F9 F -0.1154(2) 0.3298(5) 0.0062(3) 0.1941(12) Uani 1 1 d G
S4 S 1.1364(3) -0.2659(2) -0.55157(15) 0.156(2) Uani 1 1 d G
O10 O 1.1543(4) -0.2689(4) -0.60742(16) 0.1397(10) Uani 1 1 d G
O11 O 1.0528(3) -0.2438(4) -0.5231(3) 0.1397(10) Uani 1 1 d G
O12 O 1.1756(4) -0.2289(3) -0.5318(3) 0.1397(10) Uani 1 1 d G
C4 C 1.1887(3) -0.3703(3) -0.5382(2) 0.154(3) Uani 1 1 d G
F10 F 1.1603(5) -0.4146(3) -0.5550(3) 0.1941(12) Uani 1 1 d G
F11 F 1.1785(5) -0.3786(4) -0.4876(3) 0.1941(12) Uani 1 1 d G
F12 F 1.2686(3) -0.4017(3) -0.5620(3) 0.1941(12) Uani 1 1 d G
S5 S 1.2764(3) 0.4255(2) -0.34159(15) 0.1366(16) Uani 1 1 d G
O13 O 1.3570(3) 0.3873(4) -0.3776(2) 0.1397(10) Uani 1 1 d G
O14 O 1.2613(4) 0.4911(3) -0.3090(2) 0.1397(10) Uani 1 1 d G
O15 O 1.2462(4) 0.3706(3) -0.3158(2) 0.1397(10) Uani 1 1 d G
C5 C 1.2114(3) 0.4733(3) -0.3840(2) 0.154(3) Uani 1 1 d G
F13 F 1.2320(5) 0.5263(4) -0.4120(3) 0.1941(12) Uani 1 1 d G
F14 F 1.1336(3) 0.5118(4) -0.3567(3) 0.1941(12) Uani 1 1 d G
F15 F 1.2176(5) 0.4206(5) -0.4176(2) 0.1941(12) Uani 1 1 d G
S6 S 0.61090(17) 0.07433(16) 0.33613(10) 0.0747(8) Uani 1 1 d G
O16 O 0.5678(3) 0.0521(3) 0.3094(2) 0.1397(10) Uani 1 1 d G
O17 O 0.5628(3) 0.1193(3) 0.38521(14) 0.1397(10) Uani 1 1 d G
O18 O 0.6661(3) 0.1023(3) 0.3026(2) 0.1397(10) Uani 1 1 d G
C6 C 0.6797(3) -0.0208(2) 0.3547(2) 0.154(3) Uani 1 1 d G
F16 F 0.6382(5) -0.0564(3) 0.3858(3) 0.1941(12) Uani 1 1 d G
F17 F 0.7251(4) -0.0112(4) 0.3802(3) 0.1941(12) Uani 1 1 d G
F18 F 0.7300(4) -0.0713(2) 0.3134(3) 0.1941(12) Uani 1 1 d G
C7 C 0.4582(6) 0.2749(6) -0.0588(3) 0.058(2) Uani 1 1 d .
H7 H 0.4404 0.3118 -0.0310 0.070 Uiso 1 1 calc R
C8 C 0.5079(6) 0.2823(6) -0.1058(4) 0.062(2) Uani 1 1 d .
H8 H 0.5215 0.3246 -0.1099 0.074 Uiso 1 1 calc R
C9 C 0.5372(6) 0.2252(6) -0.1469(3) 0.054(2) Uani 1 1 d .
C10 C 0.5159(6) 0.1617(6) -0.1383(4) 0.059(2) Uani 1 1 d .
H10 H 0.5350 0.1222 -0.1647 0.071 Uiso 1 1 calc R
C11 C 0.4673(6) 0.1590(6) -0.0912(3) 0.062(2) Uani 1 1 d .
H11 H 0.4557 0.1155 -0.0855 0.074 Uiso 1 1 calc R
C12 C 0.5865(6) 0.2334(6) -0.1980(3) 0.054(2) Uani 1 1 d .
C13 C 0.6326(5) 0.3112(5) -0.2509(3) 0.054(2) Uani 1 1 d .
C14 C 0.6601(6) 0.1904(6) -0.2813(3) 0.054(2) Uani 1 1 d .
C15 C 0.6368(5) 0.3886(5) -0.2613(3) 0.050(2) Uani 1 1 d .
C16 C 0.5875(6) 0.4531(6) -0.2241(4) 0.063(3) Uani 1 1 d .
H16 H 0.5547 0.4475 -0.1925 0.075 Uiso 1 1 calc R
C17 C 0.5889(6) 0.5253(6) -0.2357(4) 0.059(2) Uani 1 1 d .
H17 H 0.5567 0.5684 -0.2111 0.071 Uiso 1 1 calc R
C18 C 0.6847(6) 0.3970(6) -0.3068(3) 0.055(2) Uani 1 1 d .
H18 H 0.7179 0.3541 -0.3316 0.066 Uiso 1 1 calc R
C19 C 0.6834(6) 0.4724(6) -0.3162(4) 0.062(2) Uani 1 1 d .
H19 H 0.7168 0.4790 -0.3472 0.074 Uiso 1 1 calc R
C20 C 0.6988(6) 0.1284(6) -0.3253(3) 0.053(2) Uani 1 1 d .
C21 C 0.7000(6) 0.0541(6) -0.3178(3) 0.061(2) Uani 1 1 d .
H21 H 0.6748 0.0422 -0.2854 0.073 Uiso 1 1 calc R
C22 C 0.7396(6) -0.0020(6) -0.3598(3) 0.059(2) Uani 1 1 d .
H22 H 0.7426 -0.0527 -0.3545 0.071 Uiso 1 1 calc R
C23 C 0.7727(6) 0.0864(6) -0.4142(3) 0.057(2) Uani 1 1 d .
H23 H 0.7975 0.0974 -0.4470 0.068 Uiso 1 1 calc R
C24 C 0.7369(6) 0.1435(6) -0.3748(3) 0.058(2) Uani 1 1 d .
H24 H 0.7377 0.1926 -0.3806 0.069 Uiso 1 1 calc R
C25 C 0.7891(6) 0.1214(6) 0.0249(4) 0.059(2) Uani 1 1 d .
H25 H 0.7563 0.1618 0.0514 0.071 Uiso 1 1 calc R
C26 C 0.8308(6) 0.1381(6) -0.0222(3) 0.059(2) Uani 1 1 d .
H26 H 0.8279 0.1888 -0.0267 0.071 Uiso 1 1 calc R
C27 C 0.8769(5) 0.0790(5) -0.0625(3) 0.050(2) Uani 1 1 d .
C28 C 0.8816(5) 0.0048(6) -0.0536(4) 0.057(2) Uani 1 1 d .
H28 H 0.9123 -0.0361 -0.0799 0.068 Uiso 1 1 calc R
C29 C 0.8414(5) -0.0090(5) -0.0064(3) 0.053(2) Uani 1 1 d .
H29 H 0.8462 -0.0603 -0.0009 0.064 Uiso 1 1 calc R
C30 C 0.9232(6) 0.0970(6) -0.1130(3) 0.053(2) Uani 1 1 d .
C31 C 0.9711(5) 0.1783(5) -0.1608(3) 0.052(2) Uani 1 1 d .
C32 C 1.0035(5) 0.0579(5) -0.1957(3) 0.053(2) Uani 1 1 d .
C33 C 0.9775(5) 0.2542(5) -0.1657(3) 0.053(2) Uani 1 1 d .
C34 C 0.9387(6) 0.3104(6) -0.1229(4) 0.063(2) Uani 1 1 d .
H34 H 0.9088 0.3004 -0.0915 0.075 Uiso 1 1 calc R
C35 C 0.9455(7) 0.3800(6) -0.1280(4) 0.066(3) Uani 1 1 d .
H35 H 0.9204 0.4166 -0.0992 0.080 Uiso 1 1 calc R
C36 C 1.0203(6) 0.2719(6) -0.2115(4) 0.062(2) Uani 1 1 d .
H36 H 1.0461 0.2358 -0.2407 0.075 Uiso 1 1 calc R
C37 C 1.0246(6) 0.3434(6) -0.2139(4) 0.069(3) Uani 1 1 d .
H37 H 1.0546 0.3544 -0.2448 0.083 Uiso 1 1 calc R
C38 C 1.0508(6) -0.0064(5) -0.2377(3) 0.053(2) Uani 1 1 d .
C39 C 1.1125(5) -0.0033(6) -0.2794(3) 0.054(2) Uani 1 1 d .
H39 H 1.1229 0.0409 -0.2826 0.065 Uiso 1 1 calc R
C40 C 1.1581(6) -0.0675(5) -0.3161(4) 0.056(2) Uani 1 1 d .
H40 H 1.2015 -0.0668 -0.3429 0.067 Uiso 1 1 calc R
C41 C 1.0341(6) -0.0703(5) -0.2371(3) 0.053(2) Uani 1 1 d .
H41 H 0.9910 -0.0721 -0.2107 0.064 Uiso 1 1 calc R
C42 C 1.0814(6) -0.1327(6) -0.2758(4) 0.057(2) Uani 1 1 d .
H42 H 1.0699 -0.1761 -0.2744 0.068 Uiso 1 1 calc R
C43 C 0.4878(6) 0.1067(5) 0.0435(3) 0.050(2) Uani 1 1 d .
C44 C 0.4725(5) 0.1877(6) 0.0622(3) 0.050(2) Uani 1 1 d .
C45 C 0.5258(5) 0.1961(5) 0.0842(3) 0.049(2) Uani 1 1 d .
H45 H 0.5165 0.2460 0.0956 0.059 Uiso 1 1 calc R
C46 C 0.5928(5) 0.1282(5) 0.0886(3) 0.048(2) Uani 1 1 d .
C47 C 0.6114(5) 0.0469(5) 0.0686(3) 0.0454(19) Uani 1 1 d .
C48 C 0.5586(5) 0.0383(5) 0.0465(3) 0.0468(19) Uani 1 1 d .
H48 H 0.5696 -0.0116 0.0338 0.056 Uiso 1 1 calc R
C49 C 0.9498(6) -0.1510(6) -0.4176(3) 0.053(2) Uani 1 1 d .
C50 C 0.9781(6) -0.0957(6) -0.4512(3) 0.057(2) Uani 1 1 d .
C51 C 1.0471(6) -0.0905(6) -0.4510(3) 0.053(2) Uani 1 1 d .
H51 H 1.0611 -0.0529 -0.4698 0.064 Uiso 1 1 calc R
C52 C 1.0960(6) -0.1432(6) -0.4219(3) 0.057(2) Uani 1 1 d .
C53 C 1.0677(5) -0.1978(5) -0.3883(3) 0.050(2) Uani 1 1 d .
C54 C 0.9947(6) -0.1993(6) -0.3854(3) 0.058(2) Uani 1 1 d .
H54 H 0.9765 -0.2315 -0.3628 0.070 Uiso 1 1 calc R
C55 C 0.7847(6) 0.5824(5) -0.2826(3) 0.051(2) Uani 1 1 d .
C56 C 0.7257(6) 0.6143(6) -0.2285(3) 0.055(2) Uani 1 1 d .
C57 C 0.7540(5) 0.6030(5) -0.1855(3) 0.052(2) Uani 1 1 d .
H57 H 0.7171 0.6186 -0.1522 0.062 Uiso 1 1 calc R
C58 C 0.8372(6) 0.5684(5) -0.1917(4) 0.056(2) Uani 1 1 d .
C59 C 0.8964(6) 0.5389(5) -0.2464(3) 0.050(2) Uani 1 1 d .
C60 C 0.8681(6) 0.5440(6) -0.2893(4) 0.059(2) Uani 1 1 d .
H60 H 0.9046 0.5221 -0.3220 0.071 Uiso 1 1 calc R
C61 C 0.2586(7) 0.0990(6) 0.0635(4) 0.072(3) Uani 1 1 d .
H61A H 0.2894 0.0596 0.0346 0.109 Uiso 1 1 calc R
H61B H 0.2062 0.0997 0.0788 0.109 Uiso 1 1 calc R
H61C H 0.2877 0.0862 0.0892 0.109 Uiso 1 1 calc R
C62 C 0.2471(6) 0.1794(6) 0.0447(4) 0.061(2) Uani 1 1 d .
C63 C 0.2594(6) 0.1922(6) -0.0092(4) 0.060(2) Uani 1 1 d .
H63 H 0.2706 0.1518 -0.0327 0.071 Uiso 1 1 calc R
C64 C 0.2548(6) 0.2665(6) -0.0272(4) 0.056(2) Uani 1 1 d .
H64 H 0.2619 0.2749 -0.0625 0.067 Uiso 1 1 calc R
C65 C 0.2395(6) 0.3284(6) 0.0082(4) 0.062(2) Uani 1 1 d .
C66 C 0.2316(6) 0.3118(6) 0.0600(4) 0.059(2) Uani 1 1 d .
H66 H 0.2251 0.3504 0.0832 0.071 Uiso 1 1 calc R
C67 C 0.2327(5) 0.2402(6) 0.0797(4) 0.060(2) Uani 1 1 d D
H67 H 0.2240 0.2331 0.1152 0.072 Uiso 1 1 calc R
C68 C 0.2386(6) 0.4077(5) -0.0118(4) 0.072(3) Uani 1 1 d D
H68 H 0.2752 0.3970 -0.0475 0.086 Uiso 1 1 calc R
C69 C 0.2639(8) 0.4498(6) 0.0202(5) 0.088(4) Uani 1 1 d D
H69A H 0.2270 0.4631 0.0550 0.132 Uiso 1 1 calc R
H69B H 0.2625 0.4978 0.0045 0.132 Uiso 1 1 calc R
H69C H 0.3184 0.4154 0.0217 0.132 Uiso 1 1 calc R
C70 C 0.1527(7) 0.4640(7) -0.0133(6) 0.107(5) Uani 1 1 d D
H70A H 0.1153 0.4726 0.0210 0.161 Uiso 1 1 calc R
H70B H 0.1374 0.4409 -0.0367 0.161 Uiso 1 1 calc R
H70C H 0.1509 0.5140 -0.0253 0.161 Uiso 1 1 calc R
C71 C 0.8721(7) 0.0868(7) 0.1230(5) 0.077(3) Uani 1 1 d .
H71A H 0.9022 0.0860 0.1463 0.115 Uiso 1 1 calc R
H71B H 0.8297 0.1399 0.1238 0.115 Uiso 1 1 calc R
H71C H 0.9084 0.0705 0.0882 0.115 Uiso 1 1 calc R
C72 C 0.8345(6) 0.0302(7) 0.1399(4) 0.066(3) Uani 1 1 d .
C73 C 0.8674(6) -0.0469(7) 0.1157(4) 0.065(3) Uani 1 1 d .
H73 H 0.9178 -0.0655 0.0902 0.078 Uiso 1 1 calc R
C74 C 0.8289(6) -0.0979(6) 0.1276(4) 0.061(2) Uani 1 1 d .
H74 H 0.8534 -0.1483 0.1105 0.073 Uiso 1 1 calc R
C75 C 0.7515(7) -0.0697(6) 0.1664(4) 0.067(3) Uani 1 1 d .
C76 C 0.7164(6) 0.0079(6) 0.1929(4) 0.063(2) Uani 1 1 d .
H76 H 0.6667 0.0265 0.2191 0.076 Uiso 1 1 calc R
C77 C 0.7578(6) 0.0551(6) 0.1790(3) 0.060(2) Uani 1 1 d D
H77 H 0.7341 0.1054 0.1962 0.072 Uiso 1 1 calc R
C78 C 0.7085(6) -0.1233(5) 0.1779(4) 0.074(3) Uani 1 1 d D
H78 H 0.7246 -0.1552 0.1455 0.089 Uiso 1 1 calc R
C79 C 0.7390(10) -0.1803(8) 0.2180(5) 0.106(5) Uani 1 1 d D
H79A H 0.7960 -0.2157 0.2034 0.160 Uiso 1 1 calc R
H79B H 0.7086 -0.2108 0.2277 0.160 Uiso 1 1 calc R
H79C H 0.7317 -0.1505 0.2483 0.160 Uiso 1 1 calc R
C80 C 0.6164(7) -0.0770(8) 0.1946(5) 0.094(4) Uani 1 1 d D
H80A H 0.5986 -0.0459 0.2266 0.142 Uiso 1 1 calc R
H80B H 0.5927 -0.1136 0.1997 0.142 Uiso 1 1 calc R
H80C H 0.5992 -0.0423 0.1680 0.142 Uiso 1 1 calc R
C81 C 0.9429(7) -0.0938(8) -0.5952(4) 0.081(3) Uani 1 1 d .
H81A H 0.9404 -0.0415 -0.5992 0.122 Uiso 1 1 calc R
H81B H 0.9501 -0.1163 -0.6283 0.122 Uiso 1 1 calc R
H81C H 0.9882 -0.1273 -0.5822 0.122 Uiso 1 1 calc R
C82 C 0.8648(7) -0.0877(6) -0.5572(3) 0.063(3) Uani 1 1 d .
C83 C 0.8621(7) -0.1567(7) -0.5349(4) 0.069(3) Uani 1 1 d .
H83 H 0.9072 -0.2062 -0.5454 0.082 Uiso 1 1 calc R
C84 C 0.7892(8) -0.1505(9) -0.4958(4) 0.081(3) Uani 1 1 d .
H84 H 0.7872 -0.1959 -0.4806 0.097 Uiso 1 1 calc R
C85 C 0.7203(8) -0.0745(12) -0.4806(5) 0.098(5) Uani 1 1 d .
C86 C 0.7280(8) -0.0071(10) -0.5043(5) 0.098(4) Uani 1 1 d .
H86 H 0.6837 0.0431 -0.4949 0.117 Uiso 1 1 calc R
C87 C 0.7958(7) -0.0132(7) -0.5390(4) 0.073(3) Uani 1 1 d D
H87 H 0.7984 0.0331 -0.5521 0.087 Uiso 1 1 calc R
C88 C 0.6167(12) -0.0293(15) -0.4331(8) 0.214(14) Uani 1 1 d D
H88 H 0.5900 0.0215 -0.4120 0.257 Uiso 1 1 calc R
C89 C 0.6465(11) -0.1119(11) -0.4143(11) 0.208(14) Uani 1 1 d D
H89A H 0.6648 -0.1501 -0.4429 0.312 Uiso 1 1 calc R
H89B H 0.6026 -0.1159 -0.3875 0.312 Uiso 1 1 calc R
H89C H 0.6909 -0.1226 -0.4005 0.312 Uiso 1 1 calc R
C90 C 0.585(2) -0.055(4) -0.4706(9) 0.60(6) Uani 1 1 d D
H90A H 0.5398 -0.0095 -0.4774 0.896 Uiso 1 1 calc R
H90B H 0.5677 -0.0943 -0.4555 0.896 Uiso 1 1 calc R
H90C H 0.6280 -0.0773 -0.5027 0.896 Uiso 1 1 calc R
C91 C 1.3449(8) -0.2541(9) -0.4916(5) 0.113(5) Uani 1 1 d .
H91A H 1.3885 -0.2979 -0.5150 0.169 Uiso 1 1 calc R
H91B H 1.3574 -0.2095 -0.4948 0.169 Uiso 1 1 calc R
H91C H 1.2949 -0.2392 -0.5001 0.169 Uiso 1 1 calc R
C92 C 1.3349(7) -0.2795(7) -0.4348(5) 0.076(3) Uani 1 1 d .
C93 C 1.3438(6) -0.2354(7) -0.3977(6) 0.086(4) Uani 1 1 d .
H93 H 1.3606 -0.1960 -0.4087 0.103 Uiso 1 1 calc R
C94 C 1.3269(6) -0.2516(7) -0.3440(5) 0.071(3) Uani 1 1 d .
H94 H 1.3334 -0.2233 -0.3201 0.085 Uiso 1 1 calc R
C95 C 1.2996(6) -0.3125(6) -0.3267(4) 0.071(3) Uani 1 1 d .
C96 C 1.2929(6) -0.3538(6) -0.3656(4) 0.067(3) Uani 1 1 d .
H96 H 1.2752 -0.3929 -0.3562 0.080 Uiso 1 1 calc R
C97 C 1.3125(7) -0.3371(7) -0.4186(4) 0.076(3) Uani 1 1 d .
H97 H 1.3097 -0.3674 -0.4432 0.091 Uiso 1 1 calc R
C98 C 1.2834(9) -0.3314(8) -0.2699(5) 0.092(4) Uani 1 1 d .
H98 H 1.2362 -0.3428 -0.2623 0.111 Uiso 1 1 calc R
C99 C 1.3539(13) -0.4091(13) -0.2599(8) 0.174(9) Uani 1 1 d .
H99A H 1.3744 -0.4484 -0.2882 0.261 Uiso 1 1 calc R
H99B H 1.3337 -0.4291 -0.2278 0.261 Uiso 1 1 calc R
H99C H 1.3971 -0.3977 -0.2575 0.261 Uiso 1 1 calc R
C100 C 1.2582(14) -0.2644(12) -0.2340(8) 0.165(8) Uani 1 1 d .
H10A H 1.2992 -0.2456 -0.2426 0.247 Uiso 1 1 calc R
H10B H 1.2513 -0.2809 -0.1990 0.247 Uiso 1 1 calc R
H10C H 1.2073 -0.2221 -0.2367 0.247 Uiso 1 1 calc R
C101 C 0.4950(7) 0.8125(7) -0.2210(4) 0.078(3) Uani 1 1 d .
H10D H 0.4504 0.8039 -0.1988 0.117 Uiso 1 1 calc R
H10E H 0.4772 0.8687 -0.2250 0.117 Uiso 1 1 calc R
H10F H 0.5392 0.7925 -0.2056 0.117 Uiso 1 1 calc R
C102 C 0.5240(6) 0.7690(6) -0.2743(4) 0.065(3) Uani 1 1 d .
C103 C 0.5900(7) 0.7738(6) -0.3149(4) 0.073(3) Uani 1 1 d .
H103 H 0.6103 0.8087 -0.3101 0.087 Uiso 1 1 calc R
C104 C 0.6232(7) 0.7268(6) -0.3610(4) 0.069(3) Uani 1 1 d .
H104 H 0.6665 0.7299 -0.3865 0.082 Uiso 1 1 calc R
C105 C 0.5938(6) 0.6748(6) -0.3706(4) 0.067(3) Uani 1 1 d .
C106 C 0.5269(6) 0.6716(7) -0.3309(5) 0.073(3) Uani 1 1 d .
H106 H 0.5044 0.6392 -0.3366 0.088 Uiso 1 1 calc R
C107 C 0.4954(7) 0.7170(7) -0.2837(4) 0.074(3) Uani 1 1 d .
H107 H 0.4537 0.7121 -0.2577 0.089 Uiso 1 1 calc R
C108 C 0.6289(7) 0.6236(8) -0.4215(4) 0.081(3) Uani 1 1 d .
H108 H 0.6251 0.5736 -0.4131 0.097 Uiso 1 1 calc R
C109 C 0.7185(9) 0.6022(9) -0.4481(5) 0.110(5) Uani 1 1 d .
H10G H 0.7250 0.6501 -0.4545 0.165 Uiso 1 1 calc R
H10H H 0.7363 0.5721 -0.4807 0.165 Uiso 1 1 calc R
H10I H 0.7508 0.5707 -0.4260 0.165 Uiso 1 1 calc R
C110 C 0.5785(10) 0.6634(10) -0.4581(5) 0.123(6) Uani 1 1 d .
H11A H 0.6139 0.6565 -0.4930 0.185 Uiso 1 1 calc R
H11B H 0.5465 0.7193 -0.4477 0.185 Uiso 1 1 calc R
H11C H 0.5427 0.6397 -0.4570 0.185 Uiso 1 1 calc R
C111 C 1.1389(8) 0.3683(7) -0.1287(6) 0.096(4) Uani 1 1 d .
H11D H 1.1935 0.3544 -0.1282 0.144 Uiso 1 1 calc R
H11E H 1.1404 0.3317 -0.1526 0.144 Uiso 1 1 calc R
H11F H 1.1067 0.3657 -0.0943 0.144 Uiso 1 1 calc R
C112 C 1.1015(7) 0.4516(7) -0.1457(5) 0.073(3) Uani 1 1 d .
C113 C 1.0334(7) 0.5147(7) -0.1099(5) 0.074(3) Uani 1 1 d .
H113 H 1.0140 0.5056 -0.0753 0.089 Uiso 1 1 calc R
C114 C 0.9967(6) 0.5912(7) -0.1288(4) 0.065(3) Uani 1 1 d .
H114 H 0.9529 0.6318 -0.1055 0.078 Uiso 1 1 calc R
C115 C 1.0226(6) 0.6094(7) -0.1807(4) 0.067(3) Uani 1 1 d .
C116 C 1.0887(7) 0.5467(7) -0.2139(5) 0.075(3) Uani 1 1 d .
H116 H 1.1087 0.5561 -0.2483 0.090 Uiso 1 1 calc R
C117 C 1.1270(7) 0.4684(7) -0.1970(5) 0.078(3) Uani 1 1 d .
H117 H 1.1698 0.4279 -0.2209 0.094 Uiso 1 1 calc R
C118 C 0.9749(7) 0.6918(7) -0.1977(4) 0.075(3) Uani 1 1 d .
H118 H 0.9170 0.7057 -0.1815 0.090 Uiso 1 1 calc R
C119 C 0.9861(9) 0.6961(9) -0.2548(5) 0.096(4) Uani 1 1 d .
H11G H 1.0422 0.6831 -0.2727 0.144 Uiso 1 1 calc R
H11H H 0.9516 0.7492 -0.2619 0.144 Uiso 1 1 calc R
H11I H 0.9717 0.6589 -0.2668 0.144 Uiso 1 1 calc R
C120 C 0.9904(11) 0.7544(9) -0.1752(5) 0.115(5) Uani 1 1 d .
H12A H 0.9749 0.7549 -0.1379 0.173 Uiso 1 1 calc R
H12B H 0.9586 0.8061 -0.1856 0.173 Uiso 1 1 calc R
H12C H 1.0474 0.7415 -0.1882 0.173 Uiso 1 1 calc R
C122 C 0.8377(6) 0.1437(7) -0.2468(4) 0.065(3) Uani 1 1 d .
C123 C 0.8224(6) 0.2221(7) -0.2299(4) 0.067(3) Uani 1 1 d .
C124 C 0.7767(7) 0.2522(7) -0.1779(4) 0.071(3) Uani 1 1 d .
C125 C 0.7441(6) 0.2072(6) -0.1416(4) 0.064(3) Uani 1 1 d .
C126 C 0.7564(6) 0.1314(6) -0.1579(4) 0.061(2) Uani 1 1 d .
C127 C 0.8050(6) 0.1006(6) -0.2115(4) 0.063(2) Uani 1 1 d .
C128 C 0.8210(7) 0.0216(7) -0.2289(5) 0.075(3) Uani 1 1 d .
H128 H 0.8000 -0.0085 -0.2062 0.090 Uiso 1 1 calc R
C129 C 0.8675(7) -0.0084(9) -0.2797(5) 0.085(3) Uani 1 1 d .
H129 H 0.8794 -0.0595 -0.2905 0.101 Uiso 1 1 calc R
C130 C 0.8963(7) 0.0364(9) -0.3141(5) 0.083(3) Uani 1 1 d .
H130 H 0.9263 0.0161 -0.3483 0.100 Uiso 1 1 calc R
C131 C 0.8816(6) 0.1095(8) -0.2988(4) 0.078(3) Uani 1 1 d .
H131 H 0.9009 0.1391 -0.3232 0.094 Uiso 1 1 calc R
C132 C 0.7206(6) 0.0913(7) -0.1215(4) 0.072(3) Uani 1 1 d .
H132 H 0.7275 0.0415 -0.1314 0.087 Uiso 1 1 calc R
C133 C 0.6752(7) 0.1240(8) -0.0710(5) 0.082(3) Uani 1 1 d .
H133 H 0.6529 0.0958 -0.0473 0.099 Uiso 1 1 calc R
C134 C 0.6630(7) 0.1988(8) -0.0557(5) 0.085(3) Uani 1 1 d .
H134 H 0.6299 0.2218 -0.0225 0.102 Uiso 1 1 calc R
C135 C 0.6997(6) 0.2389(7) -0.0897(4) 0.066(3) Uani 1 1 d .
C136 C 0.6888(8) 0.3148(10) -0.0733(5) 0.099(4) Uani 1 1 d .
H136 H 0.6594 0.3357 -0.0391 0.118 Uiso 1 1 calc R
C137 C 0.7211(10) 0.3567(8) -0.1075(7) 0.108(5) Uani 1 1 d .
H137 H 0.7145 0.4052 -0.0954 0.130 Uiso 1 1 calc R
C138 C 0.7648(7) 0.3301(7) -0.1612(5) 0.076(3) Uani 1 1 d .
C139 C 0.7937(9) 0.3741(8) -0.1952(6) 0.095(4) Uani 1 1 d .
H139 H 0.7843 0.4244 -0.1843 0.115 Uiso 1 1 calc R
C140 C 0.8371(8) 0.3443(9) -0.2461(6) 0.091(4) Uani 1 1 d .
H140 H 0.8568 0.3750 -0.2692 0.109 Uiso 1 1 calc R
C141 C 0.8518(7) 0.2717(8) -0.2630(5) 0.081(3) Uani 1 1 d .
H141 H 0.8821 0.2534 -0.2975 0.097 Uiso 1 1 calc R
N1 N 0.4343(4) 0.2159(4) -0.0514(3) 0.0522(17) Uani 1 1 d .
N2 N 0.7952(4) 0.0473(5) 0.0329(3) 0.0504(17) Uani 1 1 d .
N3 N 0.7739(4) 0.0133(5) -0.4079(3) 0.0534(18) Uani 1 1 d .
N4 N 1.1428(4) -0.1313(4) -0.3148(3) 0.0520(17) Uani 1 1 d .
N5 N 0.6340(5) 0.5354(4) -0.2804(3) 0.0544(18) Uani 1 1 d .
N6 N 0.9868(5) 0.3982(5) -0.1728(3) 0.060(2) Uani 1 1 d .
N7 N 0.5912(5) 0.3038(5) -0.2034(3) 0.0569(19) Uani 1 1 d .
N8 N 0.6680(5) 0.2572(5) -0.2915(3) 0.0555(18) Uani 1 1 d .
N9 N 0.6189(5) 0.1758(5) -0.2357(3) 0.0552(18) Uani 1 1 d .
N10 N 0.9586(4) 0.0410(4) -0.1514(3) 0.0513(17) Uani 1 1 d .
N11 N 1.0120(4) 0.1243(4) -0.2024(3) 0.0513(17) Uani 1 1 d .
N12 N 0.9265(4) 0.1668(4) -0.1148(3) 0.0517(17) Uani 1 1 d .
O19 O 0.4345(4) 0.1057(3) 0.0247(2) 0.0491(13) Uani 1 1 d .
O20 O 0.4074(3) 0.2466(3) 0.0563(2) 0.0490(13) Uani 1 1 d .
O21 O 0.6768(4) -0.0117(4) 0.0743(2) 0.0551(15) Uani 1 1 d .
O22 O 0.6455(4) 0.1268(4) 0.1098(2) 0.0530(14) Uani 1 1 d .
O23 O 0.8843(4) -0.1503(4) -0.4214(2) 0.0572(15) Uani 1 1 d .
O24 O 0.9304(4) -0.0525(4) -0.4782(2) 0.0598(16) Uani 1 1 d .
O25 O 1.1174(4) -0.2428(4) -0.3621(2) 0.0585(15) Uani 1 1 d .
O26 O 1.1638(4) -0.1469(4) -0.4206(2) 0.0596(16) Uani 1 1 d .
O27 O 0.7527(4) 0.5926(4) -0.3193(2) 0.0571(15) Uani 1 1 d .
O28 O 0.6511(4) 0.6470(4) -0.2271(2) 0.0544(15) Uani 1 1 d .
O29 O 0.9712(4) 0.5100(4) -0.2486(2) 0.0587(16) Uani 1 1 d .
O30 O 0.8702(4) 0.5581(4) -0.1557(2) 0.0552(15) Uani 1 1 d .
Ru1 Ru 0.34418(4) 0.21841(4) 0.01674(3) 0.04841(18) Uani 1 1 d .
Ru2 Ru 0.74584(4) 0.01964(5) 0.10845(3) 0.05252(19) Uani 1 1 d .
Ru3 Ru 0.82884(5) -0.07096(5) -0.47184(3) 0.0569(2) Uani 1 1 d .
Ru4 Ru 1.22086(5) -0.22804(5) -0.37133(3) 0.0545(2) Uani 1 1 d .
Ru5 Ru 0.62498(5) 0.64962(5) -0.29759(3) 0.0542(2) Uani 1 1 d .
Ru6 Ru 0.99717(5) 0.50589(5) -0.17855(3) 0.0563(2) Uani 1 1 d .

loop_
_atom_site_aniso_label
_atom_site_aniso_U_11
_atom_site_aniso_U_22
_atom_site_aniso_U_33
_atom_site_aniso_U_23
_atom_site_aniso_U_13
_atom_site_aniso_U_12
S1 0.105(3) 0.100(2) 0.0738(19) 0.0316(17) -0.0163(17) -0.045(2)
O1 0.139(2) 0.144(2) 0.123(2) -0.0034(17) -0.0150(17) -0.064(2)
O2 0.139(2) 0.144(2) 0.123(2) -0.0034(17) -0.0150(17) -0.064(2)
O3 0.139(2) 0.144(2) 0.123(2) -0.0034(17) -0.0150(17) -0.064(2)
C1 0.184(8) 0.183(8) 0.102(5) 0.021(5) -0.030(5) -0.096(7)
F1 0.201(3) 0.200(3) 0.196(3) 0.028(2) -0.063(2) -0.101(3)
F2 0.201(3) 0.200(3) 0.196(3) 0.028(2) -0.063(2) -0.101(3)
F3 0.201(3) 0.200(3) 0.196(3) 0.028(2) -0.063(2) -0.101(3)
S2 0.082(2) 0.079(2) 0.086(2) -0.0043(16) -0.0074(16) -0.0344(18)
O4 0.139(2) 0.144(2) 0.123(2) -0.0034(17) -0.0150(17) -0.064(2)
O5 0.139(2) 0.144(2) 0.123(2) -0.0034(17) -0.0150(17) -0.064(2)
O6 0.139(2) 0.144(2) 0.123(2) -0.0034(17) -0.0150(17) -0.064(2)
C2 0.184(8) 0.183(8) 0.102(5) 0.021(5) -0.030(5) -0.096(7)
F4 0.201(3) 0.200(3) 0.196(3) 0.028(2) -0.063(2) -0.101(3)
F5 0.201(3) 0.200(3) 0.196(3) 0.028(2) -0.063(2) -0.101(3)
F6 0.201(3) 0.200(3) 0.196(3) 0.028(2) -0.063(2) -0.101(3)
S3 0.078(2) 0.0741(19) 0.0851(19) -0.0022(15) -0.0197(15) -0.0270(16)
O7 0.139(2) 0.144(2) 0.123(2) -0.0034(17) -0.0150(17) -0.064(2)
O8 0.139(2) 0.144(2) 0.123(2) -0.0034(17) -0.0150(17) -0.064(2)
O9 0.139(2) 0.144(2) 0.123(2) -0.0034(17) -0.0150(17) -0.064(2)
C3 0.184(8) 0.183(8) 0.102(5) 0.021(5) -0.030(5) -0.096(7)
F7 0.201(3) 0.200(3) 0.196(3) 0.028(2) -0.063(2) -0.101(3)
F8 0.201(3) 0.200(3) 0.196(3) 0.028(2) -0.063(2) -0.101(3)
F9 0.201(3) 0.200(3) 0.196(3) 0.028(2) -0.063(2) -0.101(3)
S4 0.150(4) 0.169(5) 0.113(3) 0.009(3) 0.020(3) -0.076(4)
O10 0.139(2) 0.144(2) 0.123(2) -0.0034(17) -0.0150(17) -0.064(2)
O11 0.139(2) 0.144(2) 0.123(2) -0.0034(17) -0.0150(17) -0.064(2)
O12 0.139(2) 0.144(2) 0.123(2) -0.0034(17) -0.0150(17) -0.064(2)
C4 0.184(8) 0.183(8) 0.102(5) 0.021(5) -0.030(5) -0.096(7)
F10 0.201(3) 0.200(3) 0.196(3) 0.028(2) -0.063(2) -0.101(3)
F11 0.201(3) 0.200(3) 0.196(3) 0.028(2) -0.063(2) -0.101(3)
F12 0.201(3) 0.200(3) 0.196(3) 0.028(2) -0.063(2) -0.101(3)
S5 0.149(4) 0.126(4) 0.119(3) -0.002(3) -0.024(3) -0.056(3)
O13 0.139(2) 0.144(2) 0.123(2) -0.0034(17) -0.0150(17) -0.064(2)
O14 0.139(2) 0.144(2) 0.123(2) -0.0034(17) -0.0150(17) -0.064(2)
O15 0.139(2) 0.144(2) 0.123(2) -0.0034(17) -0.0150(17) -0.064(2)
C5 0.184(8) 0.183(8) 0.102(5) 0.021(5) -0.030(5) -0.096(7)
F13 0.201(3) 0.200(3) 0.196(3) 0.028(2) -0.063(2) -0.101(3)
F14 0.201(3) 0.200(3) 0.196(3) 0.028(2) -0.063(2) -0.101(3)
F15 0.201(3) 0.200(3) 0.196(3) 0.028(2) -0.063(2) -0.101(3)
S6 0.0824(19) 0.0812(19) 0.0687(16) 0.0017(14) -0.0127(14) -0.0487(17)
O16 0.139(2) 0.144(2) 0.123(2) -0.0034(17) -0.0150(17) -0.064(2)
O17 0.139(2) 0.144(2) 0.123(2) -0.0034(17) -0.0150(17) -0.064(2)
O18 0.139(2) 0.144(2) 0.123(2) -0.0034(17) -0.0150(17) -0.064(2)
C6 0.184(8) 0.183(8) 0.102(5) 0.021(5) -0.030(5) -0.096(7)
F16 0.201(3) 0.200(3) 0.196(3) 0.028(2) -0.063(2) -0.101(3)
F17 0.201(3) 0.200(3) 0.196(3) 0.028(2) -0.063(2) -0.101(3)
F18 0.201(3) 0.200(3) 0.196(3) 0.028(2) -0.063(2) -0.101(3)
C7 0.062(6) 0.062(6) 0.045(5) 0.007(4) -0.015(4) -0.023(5)
C8 0.057(6) 0.072(7) 0.055(5) 0.003(5) -0.005(4) -0.034(5)
C9 0.060(6) 0.060(6) 0.046(5) 0.009(4) -0.017(4) -0.028(5)
C10 0.063(6) 0.062(6) 0.052(5) 0.009(4) -0.014(4) -0.029(5)
C11 0.072(7) 0.054(6) 0.051(5) 0.002(4) -0.008(5) -0.026(5)
C12 0.053(5) 0.064(6) 0.050(5) 0.012(4) -0.016(4) -0.032(5)
C13 0.048(5) 0.054(5) 0.051(5) 0.002(4) -0.011(4) -0.018(4)
C14 0.060(6) 0.059(6) 0.048(5) 0.010(4) -0.014(4) -0.032(5)
C15 0.049(5) 0.046(5) 0.055(5) 0.003(4) -0.019(4) -0.018(4)
C16 0.063(6) 0.067(6) 0.059(5) 0.004(5) -0.006(5) -0.037(5)
C17 0.060(6) 0.054(6) 0.055(5) 0.001(4) -0.005(4) -0.025(5)
C18 0.058(6) 0.052(5) 0.047(5) -0.002(4) -0.005(4) -0.023(5)
C19 0.051(6) 0.061(6) 0.060(5) 0.001(5) 0.001(4) -0.024(5)
C20 0.056(6) 0.059(6) 0.043(4) 0.007(4) -0.010(4) -0.029(5)
C21 0.076(7) 0.062(6) 0.044(5) 0.006(4) -0.008(4) -0.037(5)
C22 0.071(6) 0.053(5) 0.051(5) 0.003(4) -0.009(4) -0.030(5)
C23 0.061(6) 0.071(6) 0.045(5) 0.003(4) -0.013(4) -0.037(5)
C24 0.060(6) 0.060(6) 0.049(5) 0.005(4) -0.012(4) -0.026(5)
C25 0.058(6) 0.059(6) 0.053(5) -0.001(4) -0.022(4) -0.016(5)
C26 0.060(6) 0.069(6) 0.052(5) 0.008(5) -0.015(4) -0.034(5)
C27 0.044(5) 0.051(5) 0.046(4) 0.002(4) -0.014(4) -0.014(4)
C28 0.046(5) 0.063(6) 0.056(5) -0.001(4) -0.007(4) -0.023(5)
C29 0.050(5) 0.047(5) 0.054(5) 0.003(4) -0.018(4) -0.013(4)
C30 0.053(5) 0.056(6) 0.050(5) 0.005(4) -0.012(4) -0.026(5)
C31 0.041(5) 0.045(5) 0.060(5) 0.005(4) -0.011(4) -0.012(4)
C32 0.050(5) 0.053(5) 0.052(5) 0.006(4) -0.018(4) -0.020(5)
C33 0.049(5) 0.046(5) 0.055(5) -0.001(4) -0.008(4) -0.016(4)
C34 0.059(6) 0.065(6) 0.057(5) 0.002(5) -0.013(4) -0.024(5)
C35 0.078(7) 0.055(6) 0.060(6) 0.000(5) -0.012(5) -0.030(6)
C36 0.065(6) 0.057(6) 0.057(5) 0.009(4) -0.009(5) -0.027(5)
C37 0.065(7) 0.067(7) 0.059(6) -0.004(5) 0.010(5) -0.032(6)
C38 0.064(6) 0.047(5) 0.041(4) 0.001(4) -0.013(4) -0.022(5)
C39 0.053(5) 0.056(5) 0.055(5) 0.000(4) -0.011(4) -0.029(5)
C40 0.057(6) 0.052(5) 0.056(5) -0.001(4) -0.013(4) -0.024(5)
C41 0.056(6) 0.053(5) 0.042(4) 0.004(4) -0.005(4) -0.023(5)
C42 0.056(6) 0.056(6) 0.061(5) 0.005(4) -0.015(4) -0.030(5)
C43 0.058(6) 0.041(5) 0.040(4) 0.006(4) -0.005(4) -0.020(4)
C44 0.053(5) 0.060(6) 0.032(4) 0.006(4) -0.008(4) -0.024(5)
C45 0.045(5) 0.037(5) 0.053(5) 0.000(4) -0.014(4) -0.008(4)
C46 0.054(5) 0.055(5) 0.038(4) 0.006(4) -0.006(4) -0.031(5)
C47 0.044(5) 0.043(5) 0.038(4) 0.002(3) -0.005(3) -0.013(4)
C48 0.043(5) 0.045(5) 0.048(4) 0.001(4) -0.012(4) -0.017(4)
C49 0.056(6) 0.057(6) 0.049(5) -0.002(4) -0.005(4) -0.032(5)
C50 0.064(6) 0.062(6) 0.045(5) 0.004(4) -0.016(4) -0.029(5)
C51 0.056(6) 0.062(6) 0.048(5) 0.007(4) -0.016(4) -0.032(5)
C52 0.061(6) 0.056(6) 0.050(5) -0.002(4) -0.013(4) -0.024(5)
C53 0.050(5) 0.041(5) 0.053(5) -0.002(4) -0.005(4) -0.021(4)
C54 0.077(7) 0.060(6) 0.049(5) 0.004(4) -0.014(5) -0.043(5)
C55 0.057(6) 0.044(5) 0.053(5) 0.005(4) -0.017(4) -0.024(4)
C56 0.054(6) 0.058(6) 0.057(5) 0.001(4) -0.011(4) -0.032(5)
C57 0.050(5) 0.050(5) 0.050(5) -0.006(4) -0.006(4) -0.021(4)
C58 0.061(6) 0.051(5) 0.052(5) 0.000(4) -0.006(4) -0.028(5)
C59 0.051(6) 0.042(5) 0.046(5) 0.009(4) -0.006(4) -0.016(4)
C60 0.051(6) 0.061(6) 0.051(5) 0.002(4) -0.003(4) -0.021(5)
C61 0.066(7) 0.073(7) 0.079(7) 0.016(6) -0.014(5) -0.038(6)
C62 0.049(6) 0.062(6) 0.064(6) 0.000(5) -0.010(4) -0.022(5)
C63 0.052(6) 0.049(5) 0.066(6) 0.002(4) -0.013(4) -0.015(5)
C64 0.056(6) 0.060(6) 0.054(5) 0.005(4) -0.025(4) -0.023(5)
C65 0.042(5) 0.055(6) 0.075(6) 0.003(5) -0.012(4) -0.011(5)
C66 0.052(6) 0.061(6) 0.057(5) -0.008(5) -0.012(4) -0.019(5)
C67 0.036(5) 0.073(7) 0.054(5) 0.004(5) -0.003(4) -0.015(5)
C68 0.066(7) 0.044(5) 0.082(7) 0.014(5) -0.023(5) -0.006(5)
C69 0.084(8) 0.052(6) 0.119(10) 0.009(6) -0.019(7) -0.029(6)
C70 0.115(11) 0.056(7) 0.138(12) 0.012(7) -0.070(10) -0.009(7)
C71 0.064(7) 0.083(8) 0.092(8) 0.024(6) -0.040(6) -0.032(6)
C72 0.061(6) 0.083(8) 0.054(5) 0.012(5) -0.022(5) -0.030(6)
C73 0.047(6) 0.083(7) 0.052(5) 0.007(5) -0.023(4) -0.014(5)
C74 0.067(6) 0.047(5) 0.063(6) 0.008(4) -0.022(5) -0.020(5)
C75 0.074(7) 0.058(6) 0.060(6) 0.012(5) -0.024(5) -0.020(5)
C76 0.060(6) 0.067(6) 0.052(5) 0.002(5) -0.010(4) -0.021(5)
C77 0.064(6) 0.063(6) 0.050(5) 0.004(4) -0.026(4) -0.020(5)
C78 0.091(8) 0.062(7) 0.077(7) 0.016(5) -0.035(6) -0.036(6)
C79 0.149(14) 0.084(9) 0.106(10) 0.042(8) -0.068(10) -0.055(9)
C80 0.092(10) 0.097(9) 0.103(9) 0.022(7) -0.021(7) -0.057(8)
C81 0.099(9) 0.110(9) 0.042(5) 0.003(5) -0.007(5) -0.061(8)
C82 0.076(7) 0.070(7) 0.041(5) 0.000(4) -0.009(4) -0.035(6)
C83 0.082(7) 0.079(7) 0.058(5) -0.014(5) -0.012(5) -0.049(6)
C84 0.098(9) 0.115(10) 0.056(6) 0.006(6) -0.017(6) -0.071(9)
C85 0.060(8) 0.166(15) 0.069(7) -0.018(9) -0.004(6) -0.057(10)
C86 0.061(8) 0.146(13) 0.069(7) -0.021(8) -0.028(6) -0.023(8)
C87 0.091(9) 0.079(8) 0.049(5) 0.008(5) -0.037(6) -0.030(7)
C88 0.28(3) 0.19(2) 0.31(4) 0.12(2) -0.23(3) -0.15(3)
C89 0.082(12) 0.152(19) 0.39(4) -0.10(2) -0.050(17) -0.050(13)
C90 0.28(4) 1.57(19) 0.118(19) -0.03(5) 0.02(2) -0.60(8)
C91 0.082(9) 0.116(11) 0.078(8) 0.014(8) 0.014(7) -0.014(8)
C92 0.066(7) 0.064(7) 0.081(7) -0.003(6) -0.005(5) -0.024(6)
C93 0.048(6) 0.061(7) 0.133(11) -0.006(7) -0.009(6) -0.021(6)
C94 0.064(7) 0.072(7) 0.081(7) -0.003(6) -0.018(5) -0.036(6)
C95 0.057(6) 0.060(6) 0.085(7) 0.006(5) -0.024(5) -0.014(5)
C96 0.059(6) 0.044(5) 0.087(7) -0.006(5) -0.014(5) -0.018(5)
C97 0.074(7) 0.066(7) 0.072(7) -0.020(6) -0.006(6) -0.024(6)
C98 0.099(10) 0.070(8) 0.085(8) 0.001(6) -0.034(7) -0.014(7)
C99 0.17(2) 0.18(2) 0.154(18) 0.057(16) -0.080(15) -0.053(17)
C100 0.20(2) 0.132(16) 0.138(16) -0.006(13) -0.068(15) -0.034(15)
C101 0.072(7) 0.061(7) 0.075(7) -0.008(5) -0.013(6) -0.011(6)
C102 0.065(6) 0.050(6) 0.063(6) 0.005(5) -0.015(5) -0.012(5)
C103 0.095(8) 0.051(6) 0.074(7) 0.011(5) -0.023(6) -0.036(6)
C104 0.075(7) 0.061(6) 0.066(6) 0.006(5) -0.025(5) -0.025(6)
C105 0.065(7) 0.058(6) 0.059(6) 0.003(5) -0.017(5) -0.013(5)
C106 0.049(6) 0.070(7) 0.094(8) -0.001(6) -0.032(6) -0.013(5)
C107 0.057(6) 0.085(8) 0.071(7) -0.005(6) -0.009(5) -0.027(6)
C108 0.080(8) 0.097(9) 0.059(6) -0.011(6) -0.020(5) -0.031(7)
C109 0.112(12) 0.102(11) 0.083(8) -0.013(8) -0.019(8) -0.023(9)
C110 0.118(12) 0.130(13) 0.077(8) -0.011(8) -0.051(8) 0.000(10)
C111 0.081(9) 0.078(8) 0.113(10) 0.014(7) -0.046(8) -0.013(7)
C112 0.065(7) 0.081(8) 0.081(7) 0.020(6) -0.037(6) -0.034(6)
C113 0.063(7) 0.082(8) 0.079(7) 0.014(6) -0.031(6) -0.030(6)
C114 0.056(6) 0.070(7) 0.072(6) -0.003(5) -0.015(5) -0.032(5)
C115 0.060(6) 0.083(8) 0.065(6) 0.016(5) -0.025(5) -0.035(6)
C116 0.057(7) 0.090(9) 0.081(7) -0.007(6) -0.009(5) -0.041(7)
C117 0.057(7) 0.076(8) 0.096(9) -0.009(6) -0.020(6) -0.024(6)
C118 0.082(8) 0.070(7) 0.078(7) 0.014(6) -0.015(6) -0.043(6)
C119 0.114(11) 0.110(10) 0.081(8) 0.022(7) -0.022(7) -0.069(9)
C120 0.188(16) 0.100(10) 0.085(9) 0.019(8) -0.034(9) -0.094(12)
C122 0.053(6) 0.084(8) 0.060(6) 0.012(5) -0.017(5) -0.032(6)
C123 0.048(6) 0.084(8) 0.070(6) 0.028(6) -0.019(5) -0.033(6)
C124 0.070(7) 0.075(7) 0.074(7) 0.025(6) -0.026(5) -0.038(6)
C125 0.047(6) 0.066(6) 0.074(6) 0.014(5) -0.019(5) -0.021(5)
C126 0.048(5) 0.076(7) 0.058(5) 0.018(5) -0.016(4) -0.027(5)
C127 0.056(6) 0.068(6) 0.059(5) 0.013(5) -0.018(5) -0.023(5)
C128 0.058(7) 0.074(7) 0.087(8) 0.006(6) -0.015(6) -0.027(6)
C129 0.063(7) 0.104(10) 0.086(8) -0.004(7) -0.028(6) -0.031(7)
C130 0.061(7) 0.109(10) 0.070(7) 0.000(7) -0.018(5) -0.031(7)
C131 0.049(6) 0.098(9) 0.076(7) 0.010(6) -0.014(5) -0.026(6)
C132 0.055(6) 0.075(7) 0.073(7) 0.018(6) -0.015(5) -0.022(6)
C133 0.062(7) 0.105(10) 0.082(8) 0.040(7) -0.031(6) -0.038(7)
C134 0.063(7) 0.102(10) 0.069(7) 0.017(7) -0.007(5) -0.027(7)
C135 0.064(7) 0.074(7) 0.064(6) 0.004(5) -0.018(5) -0.033(6)
C136 0.077(9) 0.122(12) 0.081(8) -0.001(8) -0.013(6) -0.035(9)
C137 0.123(12) 0.070(8) 0.130(13) -0.006(8) -0.041(10) -0.037(9)
C138 0.067(7) 0.082(8) 0.078(7) 0.000(6) -0.022(6) -0.031(6)
C139 0.105(10) 0.073(8) 0.126(12) 0.034(8) -0.046(9) -0.051(8)
C140 0.091(9) 0.106(11) 0.112(10) 0.055(9) -0.054(8) -0.066(9)
C141 0.075(8) 0.091(9) 0.082(7) 0.023(7) -0.022(6) -0.045(7)
N1 0.050(4) 0.050(4) 0.046(4) 0.007(3) -0.008(3) -0.017(4)
N2 0.045(4) 0.057(5) 0.048(4) 0.002(3) -0.014(3) -0.021(4)
N3 0.055(5) 0.060(5) 0.049(4) 0.007(3) -0.013(3) -0.030(4)
N4 0.048(4) 0.056(5) 0.054(4) 0.005(3) -0.013(3) -0.026(4)
N5 0.054(5) 0.045(4) 0.061(4) 0.001(4) -0.015(4) -0.021(4)
N6 0.056(5) 0.049(4) 0.058(4) 0.005(4) -0.002(4) -0.017(4)
N7 0.058(5) 0.061(5) 0.048(4) 0.009(3) -0.010(3) -0.028(4)
N8 0.052(5) 0.060(5) 0.056(4) -0.001(4) -0.016(3) -0.025(4)
N9 0.060(5) 0.058(5) 0.049(4) 0.000(4) -0.015(3) -0.028(4)
N10 0.042(4) 0.051(4) 0.050(4) 0.002(3) -0.008(3) -0.014(4)
N11 0.053(4) 0.050(4) 0.047(4) 0.001(3) -0.013(3) -0.021(4)
N12 0.053(4) 0.048(4) 0.051(4) 0.000(3) -0.014(3) -0.021(4)
O19 0.052(4) 0.048(3) 0.048(3) 0.008(3) -0.015(3) -0.023(3)
O20 0.040(3) 0.042(3) 0.053(3) 0.004(3) -0.011(3) -0.010(3)
O21 0.051(4) 0.048(4) 0.058(3) 0.001(3) -0.015(3) -0.014(3)
O22 0.051(4) 0.052(4) 0.052(3) 0.000(3) -0.013(3) -0.021(3)
O23 0.060(4) 0.056(4) 0.057(4) -0.001(3) -0.010(3) -0.031(3)
O24 0.065(4) 0.066(4) 0.048(3) 0.001(3) -0.009(3) -0.032(4)
O25 0.069(4) 0.051(4) 0.056(4) 0.004(3) -0.019(3) -0.027(3)
O26 0.053(4) 0.072(4) 0.060(4) 0.000(3) -0.009(3) -0.038(4)
O27 0.047(4) 0.052(4) 0.061(4) 0.002(3) -0.007(3) -0.019(3)
O28 0.053(4) 0.056(4) 0.053(3) -0.002(3) -0.011(3) -0.025(3)
O29 0.049(4) 0.060(4) 0.060(4) 0.005(3) -0.007(3) -0.024(3)
O30 0.057(4) 0.051(4) 0.053(3) -0.004(3) -0.014(3) -0.021(3)
Ru1 0.0466(4) 0.0479(4) 0.0450(4) 0.0032(3) -0.0109(3) -0.0177(3)
Ru2 0.0472(4) 0.0547(4) 0.0472(4) 0.0030(3) -0.0131(3) -0.0158(4)
Ru3 0.0561(5) 0.0671(5) 0.0479(4) -0.0013(3) -0.0102(3) -0.0300(4)
Ru4 0.0537(5) 0.0505(4) 0.0571(4) -0.0022(3) -0.0111(3) -0.0237(4)
Ru5 0.0515(4) 0.0524(4) 0.0536(4) 0.0011(3) -0.0118(3) -0.0207(4)
Ru6 0.0541(5) 0.0582(5) 0.0569(4) 0.0055(4) -0.0143(3) -0.0268(4)

loop_
_atom_type_symbol
_atom_type_description
_atom_type_scat_dispersion_real
_atom_type_scat_dispersion_imag
_atom_type_scat_source
C C 0.0033 0.0016 'International Tables Vol C Tables 4.2.6.8 and 6.1.1.4'
H H 0.0000 0.0000 'International Tables Vol C Tables 4.2.6.8 and 6.1.1.4'
F F 0.0171 0.0103 'International Tables Vol C Tables 4.2.6.8 and 6.1.1.4'
N N 0.0061 0.0033 'International Tables Vol C Tables 4.2.6.8 and 6.1.1.4'
O O 0.0106 0.0060 'International Tables Vol C Tables 4.2.6.8 and 6.1.1.4'
S S 0.1246 0.1234 'International Tables Vol C Tables 4.2.6.8 and 6.1.1.4'
Ru Ru -1.2594 0.8363 'International Tables Vol C Tables 4.2.6.8 and 6.1.1.4'

loop_
_geom_angle_atom_site_label_1
_geom_angle_atom_site_label_2
_geom_angle_atom_site_label_3
_geom_angle
O2 S1 O1 115.5
O2 S1 O3 115.5
O1 S1 O3 113.9
O2 S1 C1 103.1
O1 S1 C1 103.4
O3 S1 C1 103.0
F2 C1 F3 107.7
F2 C1 F1 107.5
F3 C1 F1 107.0
F2 C1 S1 111.5
F3 C1 S1 111.7
F1 C1 S1 111.2
O5 S2 O4 115.5
O5 S2 O6 115.5
O4 S2 O6 113.9
O5 S2 C2 103.1
O4 S2 C2 103.4
O6 S2 C2 103.0
F5 C2 F6 107.7
F5 C2 F4 107.5
F6 C2 F4 107.0
F5 C2 S2 111.5
F6 C2 S2 111.7
F4 C2 S2 111.3
O8 S3 O7 115.5
O8 S3 O9 115.5
O7 S3 O9 113.9
O8 S3 C3 103.1
O7 S3 C3 103.4
O9 S3 C3 103.0
F8 C3 F9 107.7
F8 C3 F7 107.5
F9 C3 F7 107.0
F8 C3 S3 111.5
F9 C3 S3 111.7
F7 C3 S3 111.2
O11 S4 O10 115.5
O11 S4 O12 115.5
O10 S4 O12 113.9
O11 S4 C4 103.1
O10 S4 C4 103.4
O12 S4 C4 103.0
F11 C4 F12 107.7
F11 C4 F10 107.5
F12 C4 F10 107.0
F11 C4 S4 111.5
F12 C4 S4 111.7
F10 C4 S4 111.3
O14 S5 O13 115.5
O14 S5 O15 115.5
O13 S5 O15 113.9
O14 S5 C5 103.1
O13 S5 C5 103.4
O15 S5 C5 103.0
F14 C5 F15 107.7
F14 C5 F13 107.5
F15 C5 F13 107.0
F14 C5 S5 111.5
F15 C5 S5 111.7
F13 C5 S5 111.2
O17 S6 O16 115.5
O17 S6 O18 115.5
O16 S6 O18 113.9
O17 S6 C6 103.1
O16 S6 C6 103.4
O18 S6 C6 103.0
F17 C6 F18 107.7
F17 C6 F16 107.5
F18 C6 F16 107.0
F17 C6 S6 111.5
F18 C6 S6 111.7
F16 C6 S6 111.2
N1 C7 C8 122.7(9)
N1 C7 H7 118.6
C8 C7 H7 118.6
C7 C8 C9 118.8(9)
C7 C8 H8 120.6
C9 C8 H8 120.6
C8 C9 C10 118.4(8)
C8 C9 C12 120.3(8)
C10 C9 C12 121.3(8)
C11 C10 C9 118.8(9)
C11 C10 H10 120.6
C9 C10 H10 120.6
C10 C11 N1 124.1(9)
C10 C11 H11 118.0
N1 C11 H11 118.0
N9 C12 N7 125.0(8)
N9 C12 C9 119.7(8)
N7 C12 C9 115.2(8)
N7 C13 N8 126.2(8)
N7 C13 C15 117.5(8)
N8 C13 C15 116.2(7)
N8 C14 N9 125.4(8)
N8 C14 C20 116.5(7)
N9 C14 C20 118.0(8)
C18 C15 C16 120.6(8)
C18 C15 C13 120.3(8)
C16 C15 C13 119.0(8)
C17 C16 C15 118.2(8)
C17 C16 H16 120.9
C15 C16 H16 120.9
N5 C17 C16 122.4(9)
N5 C17 H17 118.8
C16 C17 H17 118.8
C15 C18 C19 118.4(8)
C15 C18 H18 120.8
C19 C18 H18 120.8
N5 C19 C18 121.0(8)
N5 C19 H19 119.5
C18 C19 H19 119.5
C21 C20 C24 118.7(8)
C21 C20 C14 121.2(7)
C24 C20 C14 120.1(8)
C22 C21 C20 118.4(8)
C22 C21 H21 120.8
C20 C21 H21 120.8
N3 C22 C21 123.0(8)
N3 C22 H22 118.5
C21 C22 H22 118.5
C24 C23 N3 122.8(8)
C24 C23 H23 118.6
N3 C23 H23 118.6
C23 C24 C20 119.5(9)
C23 C24 H24 120.2
C20 C24 H24 120.2
N2 C25 C26 121.0(9)
N2 C25 H25 119.5
C26 C25 H25 119.5
C25 C26 C27 119.7(9)
C25 C26 H26 120.2
C27 C26 H26 120.2
C28 C27 C26 118.3(8)
C28 C27 C30 122.2(8)
C26 C27 C30 119.4(8)
C29 C28 C27 119.7(9)
C29 C28 H28 120.2
C27 C28 H28 120.2
N2 C29 C28 123.4(9)
N2 C29 H29 118.3
C28 C29 H29 118.3
N10 C30 N12 126.1(8)
N10 C30 C27 116.2(8)
N12 C30 C27 117.7(8)
N12 C31 N11 124.5(8)
N12 C31 C33 117.7(8)
N11 C31 C33 117.7(7)
N11 C32 N10 125.5(8)
N11 C32 C38 118.2(8)
N10 C32 C38 116.1(8)
C36 C33 C34 118.6(9)
C36 C33 C31 121.8(8)
C34 C33 C31 119.5(8)
C35 C34 C33 118.8(9)
C35 C34 H34 120.6
C33 C34 H34 120.6
N6 C35 C34 123.1(9)
N6 C35 H35 118.4
C34 C35 H35 118.4
C33 C36 C37 119.4(9)
C33 C36 H36 120.3
C37 C36 H36 120.3
N6 C37 C36 122.3(8)
N6 C37 H37 118.8
C36 C37 H37 118.8
C41 C38 C39 118.2(8)
C41 C38 C32 120.7(8)
C39 C38 C32 121.1(8)
C40 C39 C38 118.6(8)
C40 C39 H39 120.7
C38 C39 H39 120.7
N4 C40 C39 123.1(8)
N4 C40 H40 118.5
C39 C40 H40 118.5
C38 C41 C42 120.5(8)
C38 C41 H41 119.7
C42 C41 H41 119.7
N4 C42 C41 121.3(8)
N4 C42 H42 119.4
C41 C42 H42 119.4
O19 C43 C48 123.9(8)
O19 C43 C44 115.8(8)
C48 C43 C44 120.3(8)
O20 C44 C45 123.6(8)
O20 C44 C43 115.4(8)
C45 C44 C43 120.9(8)
C46 C45 C44 117.9(8)
C46 C45 H45 121.1
C44 C45 H45 121.1
O22 C46 C45 124.5(8)
O22 C46 C47 113.1(8)
C45 C46 C47 122.4(8)
O21 C47 C48 123.8(8)
O21 C47 C46 116.3(8)
C48 C47 C46 119.9(8)
C47 C48 C43 118.5(8)
C47 C48 H48 120.7
C43 C48 H48 120.7
O23 C49 C54 124.0(8)
O23 C49 C50 116.0(9)
C54 C49 C50 120.0(8)
O24 C50 C51 123.6(9)
O24 C50 C49 114.3(8)
C51 C50 C49 122.0(9)
C50 C51 C52 118.3(9)
C50 C51 H51 120.9
C52 C51 H51 120.9
O26 C52 C51 124.2(8)
O26 C52 C53 116.3(9)
C51 C52 C53 119.4(8)
O25 C53 C54 123.6(8)
O25 C53 C52 113.9(8)
C54 C53 C52 122.5(9)
C53 C54 C49 117.4(8)
C53 C54 H54 121.3
C49 C54 H54 121.3
O27 C55 C60 124.1(8)
O27 C55 C56 116.1(8)
C60 C55 C56 119.8(8)
O28 C56 C57 124.9(8)
O28 C56 C55 114.2(8)
C57 C56 C55 120.8(9)
C56 C57 C58 120.0(8)
C56 C57 H57 120.0
C58 C57 H57 120.0
O30 C58 C57 125.8(8)
O30 C58 C59 115.4(8)
C57 C58 C59 118.8(9)
O29 C59 C60 124.3(8)
O29 C59 C58 114.5(8)
C60 C59 C58 121.2(8)
C55 C60 C59 119.0(8)
C55 C60 H60 120.5
C59 C60 H60 120.5
C62 C61 H61A 109.5
C62 C61 H61B 109.5
H61A C61 H61B 109.5
C62 C61 H61C 109.5
H61A C61 H61C 109.5
H61B C61 H61C 109.5
C67 C62 C63 119.3(9)
C67 C62 C61 119.9(9)
C63 C62 C61 120.4(9)
C67 C62 Ru1 70.6(5)
C63 C62 Ru1 70.2(5)
C61 C62 Ru1 125.6(7)
C64 C63 C62 120.0(9)
C64 C63 Ru1 71.1(5)
C62 C63 Ru1 72.1(6)
C64 C63 H63 120.0
C62 C63 H63 120.0
Ru1 C63 H63 129.2
C63 C64 C65 120.7(9)
C63 C64 Ru1 71.1(6)
C65 C64 Ru1 71.5(5)
C63 C64 H64 119.7
C65 C64 H64 119.7
Ru1 C64 H64 130.4
C66 C65 C64 117.2(9)
C66 C65 C68 122.1(9)
C64 C65 C68 120.6(9)
C66 C65 Ru1 68.5(6)
C64 C65 Ru1 70.5(5)
C68 C65 Ru1 128.3(6)
C65 C66 C67 123.8(9)
C65 C66 Ru1 74.2(5)
C67 C66 Ru1 73.5(5)
C65 C66 H66 118.1
C67 C66 H66 118.1
Ru1 C66 H66 126.3
C66 C67 C62 118.8(8)
C66 C67 Ru1 68.6(5)
C62 C67 Ru1 72.1(5)
C66 C67 H67 120.6
C62 C67 H67 120.6
Ru1 C67 H67 131.4
C69 C68 C70 107.9(9)
C69 C68 C65 115.5(8)
C70 C68 C65 108.4(8)
C69 C68 H68 108.3
C70 C68 H68 108.3
C65 C68 H68 108.3
C68 C69 H69A 109.5
C68 C69 H69B 109.5
H69A C69 H69B 109.5
C68 C69 H69C 109.5
H69A C69 H69C 109.5
H69B C69 H69C 109.5
C68 C70 H70A 109.5
C68 C70 H70B 109.5
H70A C70 H70B 109.5
C68 C70 H70C 109.5
H70A C70 H70C 109.5
H70B C70 H70C 109.5
C72 C71 H71A 109.5
C72 C71 H71B 109.5
H71A C71 H71B 109.5
C72 C71 H71C 109.5
H71A C71 H71C 109.5
H71B C71 H71C 109.5
C73 C72 C77 115.4(9)
C73 C72 C71 123.6(9)
C77 C72 C71 120.8(10)
C73 C72 Ru2 69.7(6)
C77 C72 Ru2 69.7(5)
C71 C72 Ru2 125.6(7)
C72 C73 C74 124.4(9)
C72 C73 Ru2 72.4(6)
C74 C73 Ru2 72.8(6)
C72 C73 H73 117.8
C74 C73 H73 117.8
Ru2 C73 H73 130.0
C73 C74 C75 118.2(9)
C73 C74 Ru2 69.2(5)
C75 C74 Ru2 70.9(6)
C73 C74 H74 120.9
C75 C74 H74 120.9
Ru2 C74 H74 131.6
C74 C75 C76 119.4(9)
C74 C75 C78 118.2(9)
C76 C75 C78 122.4(9)
C74 C75 Ru2 71.2(6)
C76 C75 Ru2 70.8(5)
C78 C75 Ru2 129.6(7)
C77 C76 C75 119.3(9)
C77 C76 Ru2 69.8(5)
C75 C76 Ru2 70.9(5)
C77 C76 H76 120.4
C75 C76 H76 120.4
Ru2 C76 H76 131.7
C76 C77 C72 123.4(9)
C76 C77 Ru2 72.6(5)
C72 C77 Ru2 72.0(6)
C76 C77 H77 118.3
C72 C77 H77 118.3
Ru2 C77 H77 129.9
C80 C78 C79 111.7(11)
C80 C78 C75 113.1(8)
C79 C78 C75 109.1(9)
C80 C78 H78 107.5
C79 C78 H78 107.5
C75 C78 H78 107.5
C78 C79 H79A 109.5
C78 C79 H79B 109.5
H79A C79 H79B 109.5
C78 C79 H79C 109.5
H79A C79 H79C 109.5
H79B C79 H79C 109.5
C78 C80 H80A 109.5
C78 C80 H80B 109.5
H80A C80 H80B 109.5
C78 C80 H80C 109.5
H80A C80 H80C 109.5
H80B C80 H80C 109.5
C82 C81 H81A 109.5
C82 C81 H81B 109.5
H81A C81 H81B 109.5
C82 C81 H81C 109.5
H81A C81 H81C 109.5
H81B C81 H81C 109.5
C83 C82 C87 118.3(9)
C83 C82 C81 119.5(10)
C87 C82 C81 122.0(10)
C83 C82 Ru3 70.2(5)
C87 C82 Ru3 69.1(5)
C81 C82 Ru3 127.2(7)
C82 C83 C84 119.8(11)
C82 C83 Ru3 72.2(5)
C84 C83 Ru3 70.0(6)
C82 C83 H83 120.1
C84 C83 H83 120.1
Ru3 C83 H83 130.2
C85 C84 C83 119.6(12)
C85 C84 Ru3 72.0(7)
C83 C84 Ru3 71.0(5)
C85 C84 H84 120.2
C83 C84 H84 120.2
Ru3 C84 H84 129.1
C84 C85 C86 117.4(10)
C84 C85 C88 139.4(15)
C86 C85 C88 103.0(14)
C84 C85 Ru3 69.7(7)
C86 C85 Ru3 70.0(7)
C88 C85 Ru3 125.7(9)
C87 C86 C85 122.4(14)
C87 C86 Ru3 71.5(7)
C85 C86 Ru3 71.7(8)
C87 C86 H86 118.8
C85 C86 H86 118.8
Ru3 C86 H86 130.9
C86 C87 C82 122.4(12)
C86 C87 Ru3 72.8(7)
C82 C87 Ru3 72.8(6)
C86 C87 H87 118.8
C82 C87 H87 118.8
Ru3 C87 H87 127.8
C89 C88 C90 89(3)
C89 C88 C85 81.7(17)
C90 C88 C85 89.0(14)
C89 C88 H88 127.5
C90 C88 H88 127.5
C85 C88 H88 127.5
C88 C89 H89A 109.5
C88 C89 H89B 109.5
H89A C89 H89B 109.5
C88 C89 H89C 109.5
H89A C89 H89C 109.5
H89B C89 H89C 109.5
C88 C90 H90A 109.5
C88 C90 H90B 109.5
H90A C90 H90B 109.5
C88 C90 H90C 109.5
H90A C90 H90C 109.5
H90B C90 H90C 109.5
C92 C91 H91A 109.5
C92 C91 H91B 109.5
H91A C91 H91B 109.5
C92 C91 H91C 109.5
H91A C91 H91C 109.5
H91B C91 H91C 109.5
C97 C92 C93 119.2(11)
C97 C92 C91 122.0(12)
C93 C92 C91 118.6(12)
C97 C92 Ru4 71.8(6)
C93 C92 Ru4 71.1(6)
C91 C92 Ru4 124.5(8)
C94 C93 C92 120.3(10)
C94 C93 Ru4 71.7(6)
C92 C93 Ru4 70.8(6)
C94 C93 H93 119.9
C92 C93 H93 119.9
Ru4 C93 H93 130.3
C93 C94 C95 119.9(10)
C93 C94 Ru4 70.5(6)
C95 C94 Ru4 70.8(6)
C93 C94 H94 120.1
C95 C94 H94 120.1
Ru4 C94 H94 131.5
C96 C95 C94 116.5(10)
C96 C95 C98 123.2(11)
C94 C95 C98 120.3(11)
C96 C95 Ru4 69.4(6)
C94 C95 Ru4 70.8(6)
C98 C95 Ru4 132.7(8)
C95 C96 C97 121.6(10)
C95 C96 Ru4 73.0(6)
C97 C96 Ru4 71.7(6)
C95 C96 H96 119.2
C97 C96 H96 119.2
Ru4 C96 H96 128.5
C92 C97 C96 122.6(10)
C92 C97 Ru4 72.5(6)
C96 C97 Ru4 70.3(6)
C92 C97 H97 118.7
C96 C97 H97 118.7
Ru4 C97 H97 131.5
C100 C98 C95 113.7(13)
C100 C98 C99 113.2(15)
C95 C98 C99 112.8(12)
C100 C98 H98 105.4
C95 C98 H98 105.4
C99 C98 H98 105.4
C98 C99 H99A 109.5
C98 C99 H99B 109.5
H99A C99 H99B 109.5
C98 C99 H99C 109.5
H99A C99 H99C 109.5
H99B C99 H99C 109.5
C98 C100 H10A 109.5
C98 C100 H10B 109.5
H10A C100 H10B 109.5
C98 C100 H10C 109.5
H10A C100 H10C 109.5
H10B C100 H10C 109.5
C102 C101 H10D 109.5
C102 C101 H10E 109.5
H10D C101 H10E 109.5
C102 C101 H10F 109.5
H10D C101 H10F 109.5
H10E C101 H10F 109.5
C107 C102 C103 117.5(9)
C107 C102 C101 122.0(9)
C103 C102 C101 120.1(10)
C107 C102 Ru5 69.9(6)
C103 C102 Ru5 70.4(6)
C101 C102 Ru5 124.7(8)
C104 C103 C102 120.3(10)
C104 C103 Ru5 70.6(6)
C102 C103 Ru5 71.0(6)
C104 C103 H103 119.9
C102 C103 H103 119.9
Ru5 C103 H103 131.4
C103 C104 C105 122.1(10)
C103 C104 Ru5 72.2(6)
C105 C104 Ru5 71.9(6)
C103 C104 H104 118.9
C105 C104 H104 118.9
Ru5 C104 H104 129.5
C104 C105 C106 117.7(10)
C104 C105 C108 122.7(10)
C106 C105 C108 119.6(10)
C104 C105 Ru5 70.5(6)
C106 C105 Ru5 70.8(6)
C108 C105 Ru5 130.9(8)
C107 C106 C105 120.1(10)
C107 C106 Ru5 70.1(6)
C105 C106 Ru5 70.9(6)
C107 C106 H106 120.0
C105 C106 H106 120.0
Ru5 C106 H106 132.0
C102 C107 C106 122.3(10)
C102 C107 Ru5 72.9(6)
C106 C107 Ru5 72.2(6)
C102 C107 H107 118.8
C106 C107 H107 118.8
Ru5 C107 H107 128.4
C110 C108 C105 110.6(11)
C110 C108 C109 110.6(12)
C105 C108 C109 113.4(10)
C110 C108 H108 107.3
C105 C108 H108 107.3
C109 C108 H108 107.3
C108 C109 H10G 109.5
C108 C109 H10H 109.5
H10G C109 H10H 109.5
C108 C109 H10I 109.5
H10G C109 H10I 109.5
H10H C109 H10I 109.5
C108 C110 H11A 109.5
C108 C110 H11B 109.5
H11A C110 H11B 109.5
C108 C110 H11C 109.5
H11A C110 H11C 109.5
H11B C110 H11C 109.5
C112 C111 H11D 109.5
C112 C111 H11E 109.5
H11D C111 H11E 109.5
C112 C111 H11F 109.5
H11D C111 H11F 109.5
H11E C111 H11F 109.5
C117 C112 C113 118.2(11)
C117 C112 C111 121.1(12)
C113 C112 C111 120.5(11)
C117 C112 Ru6 69.7(6)
C113 C112 Ru6 70.2(6)
C111 C112 Ru6 127.6(8)
C114 C113 C112 118.4(10)
C114 C113 Ru6 69.5(6)
C112 C113 Ru6 71.6(6)
C114 C113 H113 120.8
C112 C113 H113 120.8
Ru6 C113 H113 130.5
C115 C114 C113 124.0(10)
C115 C114 Ru6 72.8(6)
C113 C114 Ru6 72.3(6)
C115 C114 H114 118.0
C113 C114 H114 118.0
Ru6 C114 H114 129.6
C116 C115 C114 115.7(10)
C116 C115 C118 124.6(10)
C114 C115 C118 119.6(10)
C116 C115 Ru6 70.0(6)
C114 C115 Ru6 69.4(6)
C118 C115 Ru6 127.1(7)
C115 C116 C117 122.5(11)
C115 C116 Ru6 72.7(6)
C117 C116 Ru6 70.7(6)
C115 C116 H116 118.7
C117 C116 H116 118.7
Ru6 C116 H116 130.8
C112 C117 C116 121.2(11)
C112 C117 Ru6 73.4(6)
C116 C117 Ru6 70.8(6)
C112 C117 H117 119.4
C116 C117 H117 119.4
Ru6 C117 H117 128.8
C119 C118 C115 115.0(10)
C119 C118 C120 112.2(9)
C115 C118 C120 110.8(11)
C119 C118 H118 106.0
C115 C118 H118 106.0
C120 C118 H118 106.0
C118 C119 H11G 109.5
C118 C119 H11H 109.5
H11G C119 H11H 109.5
C118 C119 H11I 109.5
H11G C119 H11I 109.5
H11H C119 H11I 109.5
C118 C120 H12A 109.5
C118 C120 H12B 109.5
H12A C120 H12B 109.5
C118 C120 H12C 109.5
H12A C120 H12C 109.5
H12B C120 H12C 109.5
C127 C122 C131 118.0(10)
C127 C122 C123 118.9(9)
C131 C122 C123 123.1(10)
C124 C123 C141 117.1(11)
C124 C123 C122 119.4(9)
C141 C123 C122 123.5(10)
C123 C124 C125 121.4(10)
C123 C124 C138 118.4(9)
C125 C124 C138 120.1(10)
C135 C125 C126 120.2(9)
C135 C125 C124 119.8(10)
C126 C125 C124 119.9(9)
C132 C126 C125 117.7(9)
C132 C126 C127 124.5(10)
C125 C126 C127 117.8(8)
C122 C127 C128 118.3(9)
C122 C127 C126 122.5(10)
C128 C127 C126 119.2(9)
C129 C128 C127 119.6(11)
C129 C128 H128 120.2
C127 C128 H128 120.2
C130 C129 C128 120.8(13)
C130 C129 H129 119.6
C128 C129 H129 119.6
C131 C130 C129 120.3(12)
C131 C130 H130 119.8
C129 C130 H130 119.8
C130 C131 C122 122.8(11)
C130 C131 H131 118.6
C122 C131 H131 118.6
C133 C132 C126 121.4(11)
C133 C132 H132 119.3
C126 C132 H132 119.3
C134 C133 C132 120.2(11)
C134 C133 H133 119.9
C132 C133 H133 119.9
C135 C134 C133 120.2(11)
C135 C134 H134 119.9
C133 C134 H134 119.9
C134 C135 C125 120.0(11)
C134 C135 C136 119.9(11)
C125 C135 C136 119.9(10)
C137 C136 C135 120.2(12)
C137 C136 H136 119.9
C135 C136 H136 119.9
C136 C137 C138 123.4(13)
C136 C137 H137 118.3
C138 C137 H137 118.3
C139 C138 C137 122.6(13)
C139 C138 C124 121.0(11)
C137 C138 C124 116.4(11)
C138 C139 C140 119.8(13)
C138 C139 H139 120.1
C140 C139 H139 120.1
C141 C140 C139 121.5(11)
C141 C140 H140 119.3
C139 C140 H140 119.3
C140 C141 C123 122.2(12)
C140 C141 H141 118.9
C123 C141 H141 118.9
C11 N1 C7 116.9(7)
C11 N1 Ru1 122.3(6)
C7 N1 Ru1 120.6(6)
C29 N2 C25 118.0(8)
C29 N2 Ru2 121.8(6)
C25 N2 Ru2 119.8(6)
C22 N3 C23 117.5(8)
C22 N3 Ru3 122.4(6)
C23 N3 Ru3 120.1(5)
C42 N4 C40 118.2(8)
C42 N4 Ru4 122.5(6)
C40 N4 Ru4 119.2(6)
C17 N5 C19 119.5(8)
C17 N5 Ru5 119.9(6)
C19 N5 Ru5 120.5(6)
C35 N6 C37 117.6(8)
C35 N6 Ru6 121.8(6)
C37 N6 Ru6 120.5(6)
C13 N7 C12 113.9(8)
C14 N8 C13 114.5(8)
C12 N9 C14 114.9(8)
C30 N10 C32 114.3(7)
C32 N11 C31 114.8(7)
C30 N12 C31 114.7(7)
C43 O19 Ru1 114.9(5)
C44 O20 Ru1 115.5(5)
C47 O21 Ru2 115.2(5)
C46 O22 Ru2 118.5(5)
C49 O23 Ru3 115.8(6)
C50 O24 Ru3 116.6(6)
C53 O25 Ru4 116.7(5)
C52 O26 Ru4 115.6(6)
C55 O27 Ru5 115.9(6)
C56 O28 Ru5 117.1(5)
C59 O29 Ru6 116.6(5)
C58 O30 Ru6 116.0(6)
O20 Ru1 O19 77.8(2)
O20 Ru1 N1 85.9(3)
O19 Ru1 N1 83.8(2)
O20 Ru1 C66 91.1(3)
O19 Ru1 C66 141.5(3)
N1 Ru1 C66 132.6(3)
O20 Ru1 C63 168.2(3)
O19 Ru1 C63 104.0(3)
N1 Ru1 C63 105.9(3)
C66 Ru1 C63 80.3(4)
O20 Ru1 C64 144.5(3)
O19 Ru1 C64 136.3(3)
N1 Ru1 C64 88.6(3)
C66 Ru1 C64 67.6(4)
C63 Ru1 C64 37.9(3)
O20 Ru1 C67 100.4(3)
O19 Ru1 C67 107.5(3)
N1 Ru1 C67 167.9(3)
C66 Ru1 C67 37.9(3)
C63 Ru1 C67 67.8(4)
C64 Ru1 C67 80.3(4)
O20 Ru1 C65 109.0(3)
O19 Ru1 C65 172.3(3)
N1 Ru1 C65 100.1(3)
C66 Ru1 C65 37.3(4)
C63 Ru1 C65 68.6(4)
C64 Ru1 C65 37.9(4)
C67 Ru1 C65 68.2(3)
O20 Ru1 C62 131.2(3)
O19 Ru1 C62 92.0(3)
N1 Ru1 C62 141.0(3)
C66 Ru1 C62 67.8(4)
C63 Ru1 C62 37.7(4)
C64 Ru1 C62 68.0(4)
C67 Ru1 C62 37.3(4)
C65 Ru1 C62 80.8(4)
O22 Ru2 O21 76.7(2)
O22 Ru2 N2 84.4(3)
O21 Ru2 N2 85.7(2)
O22 Ru2 C73 150.5(3)
O21 Ru2 C73 131.7(3)
N2 Ru2 C73 89.6(3)
O22 Ru2 C77 92.3(3)
O21 Ru2 C77 147.0(3)
N2 Ru2 C77 124.7(3)
C73 Ru2 C77 67.6(4)
O22 Ru2 C72 113.5(3)
O21 Ru2 C72 169.7(3)
N2 Ru2 C72 93.8(3)
C73 Ru2 C72 38.0(4)
C77 Ru2 C72 38.3(4)
O22 Ru2 C76 97.0(3)
O21 Ru2 C76 112.1(3)
N2 Ru2 C76 162.1(3)
C73 Ru2 C76 80.3(4)
C77 Ru2 C76 37.6(3)
C72 Ru2 C76 69.2(4)
O22 Ru2 C75 125.8(3)
O21 Ru2 C75 92.5(3)
N2 Ru2 C75 148.5(3)
C73 Ru2 C75 68.3(4)
C77 Ru2 C75 68.6(4)
C72 Ru2 C75 82.5(4)
C76 Ru2 C75 38.3(4)
O22 Ru2 C74 163.7(3)
O21 Ru2 C74 101.0(3)
N2 Ru2 C74 111.7(3)
C73 Ru2 C74 38.0(4)
C77 Ru2 C74 80.9(4)
C72 Ru2 C74 69.6(4)
C76 Ru2 C74 68.6(4)
C75 Ru2 C74 37.9(4)
O24 Ru3 O23 77.4(2)
O24 Ru3 N3 83.8(3)
O23 Ru3 N3 84.8(3)
O24 Ru3 C87 99.6(4)
O23 Ru3 C87 165.0(3)
N3 Ru3 C87 109.6(4)
O24 Ru3 C84 143.8(4)
O23 Ru3 C84 92.9(4)
N3 Ru3 C84 130.5(4)
C87 Ru3 C84 80.9(5)
O24 Ru3 C86 129.7(5)
O23 Ru3 C86 152.4(5)
N3 Ru3 C86 91.9(4)
C87 Ru3 C86 35.7(4)
C84 Ru3 C86 68.6(6)
O24 Ru3 C83 107.3(3)
O23 Ru3 C83 98.4(4)
N3 Ru3 C83 168.8(3)
C87 Ru3 C83 68.3(4)
C84 Ru3 C83 39.0(4)
C86 Ru3 C83 80.3(5)
O24 Ru3 C85 167.1(5)
O23 Ru3 C85 115.3(5)
N3 Ru3 C85 99.6(4)
C87 Ru3 C85 67.5(5)
C84 Ru3 C85 38.3(5)
C86 Ru3 C85 38.3(6)
C83 Ru3 C85 69.3(5)
O24 Ru3 C82 89.1(3)
O23 Ru3 C82 127.0(3)
N3 Ru3 C82 144.9(3)
C87 Ru3 C82 38.1(4)
C84 Ru3 C82 68.9(4)
C86 Ru3 C82 66.8(4)
C83 Ru3 C82 37.6(4)
C85 Ru3 C82 80.9(4)
O25 Ru4 O26 77.5(2)
O25 Ru4 N4 84.4(2)
O26 Ru4 N4 82.5(3)
O25 Ru4 C96 91.9(3)
O26 Ru4 C96 142.3(3)
N4 Ru4 C96 132.9(4)
O25 Ru4 C97 99.9(3)
O26 Ru4 C97 107.7(4)
N4 Ru4 C97 169.5(4)
C96 Ru4 C97 38.0(4)
O25 Ru4 C92 127.3(4)
O26 Ru4 C92 90.4(4)
N4 Ru4 C92 145.2(4)
C96 Ru4 C92 67.4(4)
C97 Ru4 C92 35.7(4)
O25 Ru4 C93 165.3(4)
O26 Ru4 C93 101.5(4)
N4 Ru4 C93 110.1(4)
C96 Ru4 C93 79.9(4)
C97 Ru4 C93 66.2(4)
C92 Ru4 C93 38.1(4)
O25 Ru4 C94 148.3(3)
O26 Ru4 C94 133.4(3)
N4 Ru4 C94 91.9(4)
C96 Ru4 C94 67.8(4)
C97 Ru4 C94 79.4(4)
C92 Ru4 C94 68.6(4)
C93 Ru4 C94 37.9(4)
O25 Ru4 C95 111.4(3)
O26 Ru4 C95 170.6(3)
N4 Ru4 C95 101.1(4)
C96 Ru4 C95 37.7(4)
C97 Ru4 C95 68.4(4)
C92 Ru4 C95 81.7(4)
C93 Ru4 C95 69.1(5)
C94 Ru4 C95 38.5(4)
O28 Ru5 O27 76.8(2)
O28 Ru5 N5 84.0(3)
O27 Ru5 N5 85.0(3)
O28 Ru5 C107 108.3(3)
O27 Ru5 C107 172.7(4)
N5 Ru5 C107 100.6(4)
O28 Ru5 C104 132.8(3)
O27 Ru5 C104 92.3(3)
N5 Ru5 C104 141.4(3)
C107 Ru5 C104 80.4(4)
O28 Ru5 C106 143.1(3)
O27 Ru5 C106 138.8(3)
N5 Ru5 C106 89.3(4)
C107 Ru5 C106 37.7(4)
C104 Ru5 C106 67.8(4)
O28 Ru5 C105 169.6(3)
O27 Ru5 C105 105.1(3)
N5 Ru5 C105 106.3(4)
C107 Ru5 C105 69.0(4)
C104 Ru5 C105 37.6(4)
C106 Ru5 C105 38.4(4)
O28 Ru5 C103 101.7(3)
O27 Ru5 C103 106.2(4)
N5 Ru5 C103 168.2(4)
C107 Ru5 C103 67.9(4)
C104 Ru5 C103 37.2(4)
C106 Ru5 C103 79.9(4)
C105 Ru5 C103 67.9(4)
O28 Ru5 C102 90.3(3)
O27 Ru5 C102 139.6(3)
N5 Ru5 C102 132.2(3)
C107 Ru5 C102 37.2(4)
C104 Ru5 C102 68.7(4)
C106 Ru5 C102 67.8(4)
C105 Ru5 C102 81.7(4)
C103 Ru5 C102 38.6(4)
O29 Ru6 O30 77.4(2)
O29 Ru6 N6 84.1(3)
O30 Ru6 N6 83.7(3)
O29 Ru6 C114 134.7(3)
O30 Ru6 C114 91.4(3)
N6 Ru6 C114 138.8(4)
O29 Ru6 C117 107.0(4)
O30 Ru6 C117 171.1(3)
N6 Ru6 C117 104.2(4)
C114 Ru6 C117 80.0(4)
O29 Ru6 C116 90.8(4)
O30 Ru6 C116 135.3(4)
N6 Ru6 C116 138.4(4)
C114 Ru6 C116 66.7(4)
C117 Ru6 C116 38.6(4)
O29 Ru6 C113 170.6(3)
O30 Ru6 C113 106.7(3)
N6 Ru6 C113 104.6(4)
C114 Ru6 C113 38.2(4)
C117 Ru6 C113 67.8(4)
C116 Ru6 C113 80.4(4)
O29 Ru6 C115 101.5(3)
O30 Ru6 C115 102.6(3)
N6 Ru6 C115 172.2(4)
C114 Ru6 C115 37.8(4)
C117 Ru6 C115 69.1(4)
C116 Ru6 C115 37.2(4)
C113 Ru6 C115 69.4(4)
O29 Ru6 C112 140.3(4)
O30 Ru6 C112 141.0(4)
N6 Ru6 C112 90.1(4)
C114 Ru6 C112 68.6(4)
C117 Ru6 C112 37.0(4)
C116 Ru6 C112 68.2(4)
C113 Ru6 C112 38.2(4)
C115 Ru6 C112 82.2(4)

loop_
_geom_bond_atom_site_label_1
_geom_bond_atom_site_label_2
_geom_bond_distance
S1 O2 1.4318
S1 O1 1.4366
S1 O3 1.4398
S1 C1 1.8237
C1 F2 1.3225
C1 F3 1.3302
C1 F1 1.3359
S2 O5 1.4318
S2 O4 1.4366
S2 O6 1.4398
S2 C2 1.8237
C2 F5 1.3225
C2 F6 1.3301
C2 F4 1.3359
S3 O8 1.4318
S3 O7 1.4366
S3 O9 1.4399
S3 C3 1.8236
C3 F8 1.3225
C3 F9 1.3302
C3 F7 1.3359
S4 O11 1.4318
S4 O10 1.4367
S4 O12 1.4398
S4 C4 1.8236
C4 F11 1.3225
C4 F12 1.3301
C4 F10 1.3359
S5 O14 1.4318
S5 O13 1.4366
S5 O15 1.4398
S5 C5 1.8237
C5 F14 1.3225
C5 F15 1.3301
C5 F13 1.3359
S6 O17 1.4318
S6 O16 1.4367
S6 O18 1.4398
S6 C6 1.8236
C6 F17 1.3224
C6 F18 1.3301
C6 F16 1.3360
C7 N1 1.358(11)
C7 C8 1.381(12)
C7 H7 0.9300
C8 C9 1.397(13)
C8 H8 0.9300
C9 C10 1.409(13)
C9 C12 1.462(12)
C10 C11 1.346(12)
C10 H10 0.9300
C11 N1 1.358(11)
C11 H11 0.9300
C12 N9 1.330(11)
C12 N7 1.359(11)
C13 N7 1.325(11)
C13 N8 1.335(11)
C13 C15 1.494(12)
C14 N8 1.330(11)
C14 N9 1.333(11)
C14 C20 1.487(12)
C15 C18 1.343(12)
C15 C16 1.397(13)
C16 C17 1.380(13)
C16 H16 0.9300
C17 N5 1.316(11)
C17 H17 0.9300
C18 C19 1.411(13)
C18 H18 0.9300
C19 N5 1.358(12)
C19 H19 0.9300
C20 C21 1.386(12)
C20 C24 1.396(11)
C21 C22 1.381(12)
C21 H21 0.9300
C22 N3 1.343(11)
C22 H22 0.9300
C23 C24 1.348(12)
C23 N3 1.362(11)
C23 H23 0.9300
C24 H24 0.9300
C25 N2 1.350(12)
C25 C26 1.382(12)
C25 H25 0.9300
C26 C27 1.385(12)
C26 H26 0.9300
C27 C28 1.364(13)
C27 C30 1.497(11)
C28 C29 1.353(12)
C28 H28 0.9300
C29 N2 1.338(11)
C29 H29 0.9300
C30 N10 1.320(11)
C30 N12 1.337(11)
C31 N12 1.346(11)
C31 N11 1.352(11)
C31 C33 1.479(12)
C32 N11 1.321(11)
C32 N10 1.359(11)
C32 C38 1.472(12)
C33 C36 1.374(12)
C33 C34 1.399(13)
C34 C35 1.363(13)
C34 H34 0.9300
C35 N6 1.350(12)
C35 H35 0.9300
C36 C37 1.378(13)
C36 H36 0.9300
C37 N6 1.352(12)
C37 H37 0.9300
C38 C41 1.371(12)
C38 C39 1.389(12)
C39 C40 1.381(12)
C39 H39 0.9300
C40 N4 1.350(11)
C40 H40 0.9300
C41 C42 1.394(12)
C41 H41 0.9300
C42 N4 1.336(11)
C42 H42 0.9300
C43 O19 1.270(11)
C43 C48 1.408(12)
C43 C44 1.507(12)
C44 O20 1.286(10)
C44 C45 1.385(12)
C45 C46 1.373(12)
C45 H45 0.9300
C46 O22 1.284(10)
C46 C47 1.505(12)
C47 O21 1.286(10)
C47 C48 1.379(12)
C48 H48 0.9300
C49 O23 1.280(11)
C49 C54 1.390(14)
C49 C50 1.507(12)
C50 O24 1.285(11)
C50 C51 1.366(13)
C51 C52 1.398(13)
C51 H51 0.9300
C52 O26 1.277(11)
C52 C53 1.496(12)
C53 O25 1.303(11)
C53 C54 1.387(13)
C54 H54 0.9300
C55 O27 1.264(11)
C55 C60 1.385(13)
C55 C56 1.518(12)
C56 O28 1.266(11)
C56 C57 1.378(13)
C57 C58 1.385(13)
C57 H57 0.9300
C58 O30 1.261(11)
C58 C59 1.526(12)
C59 O29 1.267(11)
C59 C60 1.388(13)
C60 H60 0.9300
C61 C62 1.497(14)
C61 H61A 0.9600
C61 H61B 0.9600
C61 H61C 0.9600
C62 C67 1.406(14)
C62 C63 1.418(13)
C62 Ru1 2.207(9)
C63 C64 1.417(13)
C63 Ru1 2.183(10)
C63 H63 0.9300
C64 C65 1.423(13)
C64 Ru1 2.183(9)
C64 H64 0.9300
C65 C66 1.384(14)
C65 C68 1.542(13)
C65 Ru1 2.196(10)
C66 C67 1.402(13)
C66 Ru1 2.124(9)
C66 H66 0.9300
C67 Ru1 2.188(8)
C67 H67 0.9300
C68 C69 1.511(9)
C68 C70 1.514(9)
C68 H68 0.9800
C69 H69A 0.9600
C69 H69B 0.9600
C69 H69C 0.9600
C70 H70A 0.9600
C70 H70B 0.9600
C70 H70C 0.9600
C71 C72 1.509(14)
C71 H71A 0.9600
C71 H71B 0.9600
C71 H71C 0.9600
C72 C73 1.412(15)
C72 C77 1.424(13)
C72 Ru2 2.187(10)
C73 C74 1.417(14)
C73 Ru2 2.152(9)
C73 H73 0.9300
C74 C75 1.427(14)
C74 Ru2 2.198(10)
C74 H74 0.9300
C75 C76 1.439(14)
C75 C78 1.526(14)
C75 Ru2 2.194(10)
C76 C77 1.401(13)
C76 Ru2 2.193(9)
C76 H76 0.9300
C77 Ru2 2.157(9)
C77 H77 0.9300
C78 C80 1.511(9)
C78 C79 1.514(9)
C78 H78 0.9800
C79 H79A 0.9600
C79 H79B 0.9600
C79 H79C 0.9600
C80 H80A 0.9600
C80 H80B 0.9600
C80 H80C 0.9600
C81 C82 1.502(13)
C81 H81A 0.9600
C81 H81B 0.9600
C81 H81C 0.9600
C82 C83 1.405(14)
C82 C87 1.416(15)
C82 Ru3 2.194(9)
C83 C84 1.441(14)
C83 Ru3 2.168(9)
C83 H83 0.9300
C84 C85 1.42(2)
C84 Ru3 2.155(11)
C84 H84 0.9300
C85 C86 1.42(2)
C85 C88 1.86(2)
C85 Ru3 2.185(12)
C86 C87 1.319(16)
C86 Ru3 2.162(13)
C86 H86 0.9300
C87 Ru3 2.146(10)
C87 H87 0.9300
C88 C89 1.501(10)
C88 C90 1.515(10)
C88 H88 0.9800
C89 H89A 0.9600
C89 H89B 0.9600
C89 H89C 0.9600
C90 H90A 0.9600
C90 H90B 0.9600
C90 H90C 0.9600
C91 C92 1.549(17)
C91 H91A 0.9600
C91 H91B 0.9600
C91 H91C 0.9600
C92 C97 1.335(15)
C92 C93 1.428(17)
C92 Ru4 2.185(10)
C93 C94 1.425(17)
C93 Ru4 2.189(11)
C93 H93 0.9300
C94 C95 1.453(15)
C94 Ru4 2.205(11)
C94 H94 0.9300
C95 C96 1.410(15)
C95 C98 1.515(16)
C95 Ru4 2.205(11)
C96 C97 1.412(15)
C96 Ru4 2.158(10)
C96 H96 0.9300
C97 Ru4 2.176(10)
C97 H97 0.9300
C98 C100 1.45(2)
C98 C99 1.55(2)
C98 H98 0.9800
C99 H99A 0.9600
C99 H99B 0.9600
C99 H99C 0.9600
C100 H10A 0.9600
C100 H10B 0.9600
C100 H10C 0.9600
C101 C102 1.523(14)
C101 H10D 0.9600
C101 H10E 0.9600
C101 H10F 0.9600
C102 C107 1.380(15)
C102 C103 1.440(14)
C102 Ru5 2.183(10)
C103 C104 1.381(14)
C103 Ru5 2.175(10)
C103 H103 0.9300
C104 C105 1.393(15)
C104 Ru5 2.155(10)
C104 H104 0.9300
C105 C106 1.427(15)
C105 C108 1.522(14)
C105 Ru5 2.173(10)
C106 C107 1.394(15)
C106 Ru5 2.172(10)
C106 H106 0.9300
C107 Ru5 2.144(11)
C107 H107 0.9300
C108 C110 1.502(17)
C108 C109 1.523(18)
C108 H108 0.9800
C109 H10G 0.9600
C109 H10H 0.9600
C109 H10I 0.9600
C110 H11A 0.9600
C110 H11B 0.9600
C110 H11C 0.9600
C111 C112 1.501(16)
C111 H11D 0.9600
C111 H11E 0.9600
C111 H11F 0.9600
C112 C117 1.386(16)
C112 C113 1.440(16)
C112 Ru6 2.208(11)
C113 C114 1.420(15)
C113 Ru6 2.189(11)
C113 H113 0.9300
C114 C115 1.409(14)
C114 Ru6 2.152(10)
C114 H114 0.9300
C115 C116 1.392(15)
C115 C118 1.522(15)
C115 Ru6 2.196(11)
C116 C117 1.427(17)
C116 Ru6 2.162(10)
C116 H116 0.9300
C117 Ru6 2.160(11)
C117 H117 0.9300
C118 C119 1.487(16)
C118 C120 1.533(16)
C118 H118 0.9800
C119 H11G 0.9600
C119 H11H 0.9600
C119 H11I 0.9600
C120 H12A 0.9600
C120 H12B 0.9600
C120 H12C 0.9600
C122 C127 1.394(13)
C122 C131 1.423(15)
C122 C123 1.446(15)
C123 C124 1.410(15)
C123 C141 1.427(14)
C124 C125 1.433(13)
C124 C138 1.458(16)
C125 C135 1.412(14)
C125 C126 1.416(14)
C126 C132 1.399(13)
C126 C127 1.457(13)
C127 C128 1.456(15)
C128 C129 1.386(16)
C128 H128 0.9300
C129 C130 1.368(17)
C129 H129 0.9300
C130 C131 1.340(17)
C130 H130 0.9300
C131 H131 0.9300
C132 C133 1.388(16)
C132 H132 0.9300
C133 C134 1.387(17)
C133 H133 0.9300
C134 C135 1.376(15)
C134 H134 0.9300
C135 C136 1.427(18)
C136 C137 1.358(19)
C136 H136 0.9300
C137 C138 1.434(19)
C137 H137 0.9300
C138 C139 1.352(16)
C139 C140 1.379(19)
C139 H139 0.9300
C140 C141 1.346(18)
C140 H140 0.9300
C141 H141 0.9300
N1 Ru1 2.103(7)
N2 Ru2 2.108(7)
N3 Ru3 2.097(7)
N4 Ru4 2.114(7)
N5 Ru5 2.101(7)
N6 Ru6 2.108(8)
O19 Ru1 2.095(6)
O20 Ru1 2.066(6)
O21 Ru2 2.098(6)
O22 Ru2 2.061(6)
O23 Ru3 2.079(7)
O24 Ru3 2.078(6)
O25 Ru4 2.061(6)
O26 Ru4 2.081(7)
O27 Ru5 2.089(6)
O28 Ru5 2.084(6)
O29 Ru6 2.069(7)
O30 Ru6 2.077(6)

loop_
_geom_torsion_atom_site_label_1
_geom_torsion_atom_site_label_2
_geom_torsion_atom_site_label_3
_geom_torsion_atom_site_label_4
_geom_torsion
O2 S1 C1 F2 -59.5
O1 S1 C1 F2 179.9
O3 S1 C1 F2 61.0
O2 S1 C1 F3 179.9
O1 S1 C1 F3 59.3
O3 S1 C1 F3 -59.6
O2 S1 C1 F1 60.4
O1 S1 C1 F1 -60.2
O3 S1 C1 F1 -179.1
O5 S2 C2 F5 -59.5
O4 S2 C2 F5 179.9
O6 S2 C2 F5 61.0
O5 S2 C2 F6 179.9
O4 S2 C2 F6 59.3
O6 S2 C2 F6 -59.6
O5 S2 C2 F4 60.4
O4 S2 C2 F4 -60.2
O6 S2 C2 F4 -179.1
O8 S3 C3 F8 -59.5
O7 S3 C3 F8 179.9
O9 S3 C3 F8 61.0
O8 S3 C3 F9 179.9
O7 S3 C3 F9 59.3
O9 S3 C3 F9 -59.6
O8 S3 C3 F7 60.4
O7 S3 C3 F7 -60.2
O9 S3 C3 F7 -179.1
O11 S4 C4 F11 -59.5
O10 S4 C4 F11 179.9
O12 S4 C4 F11 61.0
O11 S4 C4 F12 179.9
O10 S4 C4 F12 59.3
O12 S4 C4 F12 -59.5
O11 S4 C4 F10 60.4
O10 S4 C4 F10 -60.2
O12 S4 C4 F10 -179.1
O14 S5 C5 F14 -59.5
O13 S5 C5 F14 179.9
O15 S5 C5 F14 61.0
O14 S5 C5 F15 179.9
O13 S5 C5 F15 59.3
O15 S5 C5 F15 -59.6
O14 S5 C5 F13 60.4
O13 S5 C5 F13 -60.2
O15 S5 C5 F13 -179.1
O17 S6 C6 F17 -59.5
O16 S6 C6 F17 179.9
O18 S6 C6 F17 61.0
O17 S6 C6 F18 179.9
O16 S6 C6 F18 59.3
O18 S6 C6 F18 -59.6
O17 S6 C6 F16 60.4
O16 S6 C6 F16 -60.2
O18 S6 C6 F16 -179.1
N1 C7 C8 C9 -2.4(15)
C7 C8 C9 C10 -1.1(15)
C7 C8 C9 C12 176.9(9)
C8 C9 C10 C11 0.9(15)
C12 C9 C10 C11 -177.0(9)
C9 C10 C11 N1 2.8(16)
C8 C9 C12 N9 175.3(9)
C10 C9 C12 N9 -6.8(14)
C8 C9 C12 N7 -8.4(13)
C10 C9 C12 N7 169.5(9)
N7 C13 C15 C18 173.1(9)
N8 C13 C15 C18 -10.0(13)
N7 C13 C15 C16 -9.8(13)
N8 C13 C15 C16 167.1(9)
C18 C15 C16 C17 0.6(15)
C13 C15 C16 C17 -176.5(9)
C15 C16 C17 N5 0.7(15)
C16 C15 C18 C19 -0.4(14)
C13 C15 C18 C19 176.6(9)
C15 C18 C19 N5 -1.0(15)
N8 C14 C20 C21 174.6(9)
N9 C14 C20 C21 -7.1(14)
N8 C14 C20 C24 -3.4(13)
N9 C14 C20 C24 174.9(9)
C24 C20 C21 C22 0.4(15)
C14 C20 C21 C22 -177.6(9)
C20 C21 C22 N3 -2.8(16)
N3 C23 C24 C20 -0.5(15)
C21 C20 C24 C23 1.1(14)
C14 C20 C24 C23 179.2(9)
N2 C25 C26 C27 2.8(14)
C25 C26 C27 C28 -2.1(14)
C25 C26 C27 C30 -178.8(8)
C26 C27 C28 C29 0.3(14)
C30 C27 C28 C29 176.8(9)
C27 C28 C29 N2 1.1(14)
C28 C27 C30 N10 10.5(13)
C26 C27 C30 N10 -173.0(9)
C28 C27 C30 N12 -168.2(9)
C26 C27 C30 N12 8.3(13)
N12 C31 C33 C36 -178.7(9)
N11 C31 C33 C36 2.9(14)
N12 C31 C33 C34 0.9(13)
N11 C31 C33 C34 -177.5(9)
C36 C33 C34 C35 -0.7(15)
C31 C33 C34 C35 179.7(9)
C33 C34 C35 N6 1.2(16)
C34 C33 C36 C37 0.7(15)
C31 C33 C36 C37 -179.7(9)
C33 C36 C37 N6 -1.2(17)
N11 C32 C38 C41 -168.5(9)
N10 C32 C38 C41 15.9(13)
N11 C32 C38 C39 10.4(14)
N10 C32 C38 C39 -165.2(9)
C41 C38 C39 C40 -4.9(14)
C32 C38 C39 C40 176.2(9)
C38 C39 C40 N4 3.7(15)
C39 C38 C41 C42 3.8(14)
C32 C38 C41 C42 -177.2(9)
C38 C41 C42 N4 -1.3(15)
O19 C43 C44 O20 -0.7(10)
C48 C43 C44 O20 178.0(7)
O19 C43 C44 C45 178.9(7)
C48 C43 C44 C45 -2.4(11)
O20 C44 C45 C46 179.3(7)
C43 C44 C45 C46 -0.2(11)
C44 C45 C46 O22 -177.6(7)
C44 C45 C46 C47 2.6(11)
O22 C46 C47 O21 -1.0(10)
C45 C46 C47 O21 178.8(7)
O22 C46 C47 C48 177.8(7)
C45 C46 C47 C48 -2.4(11)
O21 C47 C48 C43 178.4(7)
C46 C47 C48 C43 -0.3(11)
O19 C43 C48 C47 -178.9(7)
C44 C43 C48 C47 2.6(11)
O23 C49 C50 O24 2.4(11)
C54 C49 C50 O24 -178.3(8)
O23 C49 C50 C51 -179.9(8)
C54 C49 C50 C51 -0.6(13)
O24 C50 C51 C52 -177.1(8)
C49 C50 C51 C52 5.4(13)
C50 C51 C52 O26 176.5(8)
C50 C51 C52 C53 -5.6(13)
O26 C52 C53 O25 -0.5(11)
C51 C52 C53 O25 -178.6(8)
O26 C52 C53 C54 179.2(8)
C51 C52 C53 C54 1.1(13)
O25 C53 C54 C49 -176.7(8)
C52 C53 C54 C49 3.7(13)
O23 C49 C54 C53 175.3(8)
C50 C49 C54 C53 -3.9(12)
O27 C55 C56 O28 0.4(11)
C60 C55 C56 O28 -179.0(8)
O27 C55 C56 C57 176.9(8)
C60 C55 C56 C57 -2.5(13)
O28 C56 C57 C58 -178.2(8)
C55 C56 C57 C58 5.7(13)
C56 C57 C58 O30 176.8(8)
C56 C57 C58 C59 -3.6(13)
O30 C58 C59 O29 -2.1(11)
C57 C58 C59 O29 178.2(8)
O30 C58 C59 C60 177.7(8)
C57 C58 C59 C60 -1.9(13)
O27 C55 C60 C59 177.7(8)
C56 C55 C60 C59 -3.0(13)
O29 C59 C60 C55 -175.0(8)
C58 C59 C60 C55 5.1(13)
C67 C62 C63 C64 -1.9(14)
C61 C62 C63 C64 -174.9(9)
Ru1 C62 C63 C64 -54.5(8)
C67 C62 C63 Ru1 52.6(8)
C61 C62 C63 Ru1 -120.4(9)
C62 C63 C64 C65 1.3(14)
Ru1 C63 C64 C65 -53.6(8)
C62 C63 C64 Ru1 55.0(8)
C63 C64 C65 C66 1.6(13)
Ru1 C64 C65 C66 -51.8(8)
C63 C64 C65 C68 177.1(8)
Ru1 C64 C65 C68 123.7(8)
C63 C64 C65 Ru1 53.4(8)
C64 C65 C66 C67 -4.1(14)
C68 C65 C66 C67 -179.6(8)
Ru1 C65 C66 C67 -56.9(8)
C64 C65 C66 Ru1 52.8(8)
C68 C65 C66 Ru1 -122.6(8)
C65 C66 C67 C62 3.6(14)
Ru1 C66 C67 C62 -53.6(8)
C65 C66 C67 Ru1 57.2(9)
C63 C62 C67 C66 -0.5(13)
C61 C62 C67 C66 172.6(9)
Ru1 C62 C67 C66 52.0(8)
C63 C62 C67 Ru1 -52.5(8)
C61 C62 C67 Ru1 120.6(9)
C66 C65 C68 C69 24.8(13)
C64 C65 C68 C69 -150.5(10)
Ru1 C65 C68 C69 -62.0(12)
C66 C65 C68 C70 -96.4(12)
C64 C65 C68 C70 88.3(12)
Ru1 C65 C68 C70 176.8(8)
C77 C72 C73 C74 0.7(14)
C71 C72 C73 C74 -173.5(9)
Ru2 C72 C73 C74 -53.5(9)
C77 C72 C73 Ru2 54.2(8)
C71 C72 C73 Ru2 -119.9(10)
C72 C73 C74 C75 0.3(15)
Ru2 C73 C74 C75 -53.1(8)
C72 C73 C74 Ru2 53.4(9)
C73 C74 C75 C76 -1.5(14)
Ru2 C74 C75 C76 -53.8(8)
C73 C74 C75 C78 177.9(8)
Ru2 C74 C75 C78 125.6(9)
C73 C74 C75 Ru2 52.3(8)
C74 C75 C76 C77 1.8(15)
C78 C75 C76 C77 -177.6(9)
Ru2 C75 C76 C77 -52.2(8)
C74 C75 C76 Ru2 54.0(8)
C78 C75 C76 Ru2 -125.3(9)
C75 C76 C77 C72 -0.8(15)
Ru2 C76 C77 C72 -53.6(9)
C75 C76 C77 Ru2 52.7(8)
C73 C72 C77 C76 -0.4(14)
C71 C72 C77 C76 173.9(9)
Ru2 C72 C77 C76 53.8(9)
C73 C72 C77 Ru2 -54.2(8)
C71 C72 C77 Ru2 120.1(9)
C74 C75 C78 C80 -148.7(10)
C76 C75 C78 C80 30.6(14)
Ru2 C75 C78 C80 -60.5(13)
C74 C75 C78 C79 86.2(12)
C76 C75 C78 C79 -94.4(12)
Ru2 C75 C78 C79 174.5(9)
C87 C82 C83 C84 1.9(14)
C81 C82 C83 C84 175.7(9)
Ru3 C82 C83 C84 53.4(8)
C87 C82 C83 Ru3 -51.4(8)
C81 C82 C83 Ru3 122.3(9)
C82 C83 C84 C85 0.8(15)
Ru3 C83 C84 C85 55.2(10)
C82 C83 C84 Ru3 -54.4(8)
C83 C84 C85 C86 -1.7(17)
Ru3 C84 C85 C86 53.0(10)
C83 C84 C85 C88 -176.4(14)
Ru3 C84 C85 C88 -121.7(17)
C83 C84 C85 Ru3 -54.7(9)
C84 C85 C86 C87 -0.1(18)
C88 C85 C86 C87 176.3(11)
Ru3 C85 C86 C87 52.7(10)
C84 C85 C86 Ru3 -52.8(10)
C88 C85 C86 Ru3 123.6(9)
C85 C86 C87 C82 3.0(17)
Ru3 C86 C87 C82 55.8(9)
C85 C86 C87 Ru3 -52.8(11)
C83 C82 C87 C86 -3.9(15)
C81 C82 C87 C86 -177.5(10)
Ru3 C82 C87 C86 -55.8(9)
C83 C82 C87 Ru3 51.9(8)
C81 C82 C87 Ru3 -121.7(9)
C84 C85 C88 C89 7(2)
C86 C85 C88 C89 -168.6(13)
Ru3 C85 C88 C89 -94.0(17)
C84 C85 C88 C90 -83(3)
C86 C85 C88 C90 102(3)
Ru3 C85 C88 C90 177(3)
C97 C92 C93 C94 -1.5(17)
C91 C92 C93 C94 173.6(10)
Ru4 C92 C93 C94 53.9(9)
C97 C92 C93 Ru4 -55.4(10)
C91 C92 C93 Ru4 119.7(10)
C92 C93 C94 C95 -0.8(16)
Ru4 C93 C94 C95 52.6(9)
C92 C93 C94 Ru4 -53.5(10)
C93 C94 C95 C96 1.3(15)
Ru4 C94 C95 C96 53.8(8)
C93 C94 C95 C98 178.6(10)
Ru4 C94 C95 C98 -128.9(10)
C93 C94 C95 Ru4 -52.5(9)
C94 C95 C96 C97 0.5(15)
C98 C95 C96 C97 -176.8(11)
Ru4 C95 C96 C97 55.0(9)
C94 C95 C96 Ru4 -54.5(8)
C98 C95 C96 Ru4 128.3(11)
C93 C92 C97 C96 3.4(17)
C91 C92 C97 C96 -171.6(11)
Ru4 C92 C97 C96 -51.7(10)
C93 C92 C97 Ru4 55.0(10)
C91 C92 C97 Ru4 -119.9(11)
C95 C96 C97 C92 -2.9(17)
Ru4 C96 C97 C92 52.6(10)
C95 C96 C97 Ru4 -55.5(9)
C96 C95 C98 C100 -154.1(14)
C94 C95 C98 C100 28.7(19)
Ru4 C95 C98 C100 -62.4(19)
C96 C95 C98 C99 75.2(17)
C94 C95 C98 C99 -101.9(15)
Ru4 C95 C98 C99 167.0(12)
C107 C102 C103 C104 -0.9(16)
C101 C102 C103 C104 172.0(10)
Ru5 C102 C103 C104 52.5(10)
C107 C102 C103 Ru5 -53.4(9)
C101 C102 C103 Ru5 119.5(10)
C102 C103 C104 C105 1.4(17)
Ru5 C103 C104 C105 54.1(10)
C102 C103 C104 Ru5 -52.7(9)
C103 C104 C105 C106 0.3(16)
Ru5 C104 C105 C106 54.6(9)
C103 C104 C105 C108 179.0(11)
Ru5 C104 C105 C108 -126.7(11)
C103 C104 C105 Ru5 -54.3(10)
C104 C105 C106 C107 -2.6(16)
C108 C105 C106 C107 178.7(11)
Ru5 C105 C106 C107 51.9(10)
C104 C105 C106 Ru5 -54.4(9)
C108 C105 C106 Ru5 126.8(10)
C103 C102 C107 C106 -1.4(17)
C101 C102 C107 C106 -174.2(11)
Ru5 C102 C107 C106 -55.1(10)
C103 C102 C107 Ru5 53.7(9)
C101 C102 C107 Ru5 -119.1(10)
C105 C106 C107 C102 3.2(18)
Ru5 C106 C107 C102 55.4(10)
C105 C106 C107 Ru5 -52.2(9)
C104 C105 C108 C110 -96.5(14)
C106 C105 C108 C110 82.2(15)
Ru5 C105 C108 C110 171.7(10)
C104 C105 C108 C109 28.3(17)
C106 C105 C108 C109 -153.0(11)
Ru5 C105 C108 C109 -63.5(15)
C117 C112 C113 C114 -1.0(15)
C111 C112 C113 C114 -175.9(10)
Ru6 C112 C113 C114 -53.2(9)
C117 C112 C113 Ru6 52.2(9)
C111 C112 C113 Ru6 -122.7(10)
C112 C113 C114 C115 0.3(15)
Ru6 C113 C114 C115 -53.9(9)
C112 C113 C114 Ru6 54.2(9)
C113 C114 C115 C116 -0.5(15)
Ru6 C114 C115 C116 -54.2(8)
C113 C114 C115 C118 175.6(10)
Ru6 C114 C115 C118 121.9(9)
C113 C114 C115 Ru6 53.7(9)
C114 C115 C116 C117 1.4(15)
C118 C115 C116 C117 -174.4(10)
Ru6 C115 C116 C117 -52.4(9)
C114 C115 C116 Ru6 53.8(8)
C118 C115 C116 Ru6 -122.0(10)
C113 C112 C117 C116 1.9(16)
C111 C112 C117 C116 176.8(10)
Ru6 C112 C117 C116 54.4(9)
C113 C112 C117 Ru6 -52.4(9)
C111 C112 C117 Ru6 122.4(11)
C115 C116 C117 C112 -2.2(17)
Ru6 C116 C117 C112 -55.6(9)
C115 C116 C117 Ru6 53.4(9)
C116 C115 C118 C119 17.6(15)
C114 C115 C118 C119 -158.1(10)
Ru6 C115 C118 C119 -72.5(12)
C116 C115 C118 C120 -110.9(12)
C114 C115 C118 C120 73.4(13)
Ru6 C115 C118 C120 158.9(9)
C127 C122 C123 C124 1.5(15)
C131 C122 C123 C124 178.6(10)
C127 C122 C123 C141 -179.0(10)
C131 C122 C123 C141 -1.9(16)
C141 C123 C124 C125 179.7(10)
C122 C123 C124 C125 -0.8(16)
C141 C123 C124 C138 -1.8(15)
C122 C123 C124 C138 177.7(10)
C123 C124 C125 C135 179.1(10)
C138 C124 C125 C135 0.6(16)
C123 C124 C125 C126 -1.1(15)
C138 C124 C125 C126 -179.6(10)
C135 C125 C126 C132 2.3(15)
C124 C125 C126 C132 -177.6(9)
C135 C125 C126 C127 -177.9(9)
C124 C125 C126 C127 2.2(14)
C131 C122 C127 C128 2.9(15)
C123 C122 C127 C128 -179.9(9)
C131 C122 C127 C126 -177.5(10)
C123 C122 C127 C126 -0.3(15)
C132 C126 C127 C122 178.2(10)
C125 C126 C127 C122 -1.6(15)
C132 C126 C127 C128 -2.2(16)
C125 C126 C127 C128 178.0(9)
C122 C127 C128 C129 -0.1(16)
C126 C127 C128 C129 -179.7(10)
C127 C128 C129 C130 -2.3(17)
C128 C129 C130 C131 1.7(18)
C129 C130 C131 C122 1.4(18)
C127 C122 C131 C130 -3.6(16)
C123 C122 C131 C130 179.2(11)
C125 C126 C132 C133 -0.5(15)
C127 C126 C132 C133 179.7(10)
C126 C132 C133 C134 1.2(17)
C132 C133 C134 C135 -3.7(18)
C133 C134 C135 C125 5.5(17)
C133 C134 C135 C136 -178.3(12)
C126 C125 C135 C134 -4.8(16)
C124 C125 C135 C134 175.0(10)
C126 C125 C135 C136 179.0(10)
C124 C125 C135 C136 -1.2(16)
C134 C135 C136 C137 -176.3(13)
C125 C135 C136 C137 -0.1(19)
C135 C136 C137 C138 2(2)
C136 C137 C138 C139 177.3(14)
C136 C137 C138 C124 -3(2)
C123 C124 C138 C139 2.8(17)
C125 C124 C138 C139 -178.7(11)
C123 C124 C138 C137 -177.3(11)
C125 C124 C138 C137 1.2(17)
C137 C138 C139 C140 178.3(13)
C124 C138 C139 C140 -1.8(19)
C138 C139 C140 C141 0(2)
C139 C140 C141 C123 1(2)
C124 C123 C141 C140 0.0(17)
C122 C123 C141 C140 -179.5(11)
C10 C11 N1 C7 -6.0(15)
C10 C11 N1 Ru1 169.8(8)
C8 C7 N1 C11 5.8(14)
C8 C7 N1 Ru1 -170.1(8)
C28 C29 N2 C25 -0.5(13)
C28 C29 N2 Ru2 -172.3(7)
C26 C25 N2 C29 -1.4(13)
C26 C25 N2 Ru2 170.5(7)
C21 C22 N3 C23 3.5(14)
C21 C22 N3 Ru3 -177.0(8)
C24 C23 N3 C22 -1.8(14)
C24 C23 N3 Ru3 178.7(7)
C41 C42 N4 C40 -0.1(14)
C41 C42 N4 Ru4 175.8(7)
C39 C40 N4 C42 -1.1(14)
C39 C40 N4 Ru4 -177.1(7)
C16 C17 N5 C19 -2.2(15)
C16 C17 N5 Ru5 174.7(8)
C18 C19 N5 C17 2.3(15)
C18 C19 N5 Ru5 -174.6(7)
C34 C35 N6 C37 -1.7(16)
C34 C35 N6 Ru6 -179.1(8)
C36 C37 N6 C35 1.7(16)
C36 C37 N6 Ru6 179.1(8)
N8 C13 N7 C12 0.1(14)
C15 C13 N7 C12 176.6(8)
N9 C12 N7 C13 -0.6(14)
C9 C12 N7 C13 -176.6(8)
N9 C14 N8 C13 2.0(14)
C20 C14 N8 C13 -179.8(8)
N7 C13 N8 C14 -0.7(14)
C15 C13 N8 C14 -177.3(8)
N7 C12 N9 C14 1.7(14)
C9 C12 N9 C14 177.6(8)
N8 C14 N9 C12 -2.5(14)
C20 C14 N9 C12 179.4(8)
N12 C30 N10 C32 1.8(14)
C27 C30 N10 C32 -176.8(8)
N11 C32 N10 C30 -1.3(13)
C38 C32 N10 C30 173.9(8)
N10 C32 N11 C31 -0.5(13)
C38 C32 N11 C31 -175.6(8)
N12 C31 N11 C32 2.1(13)
C33 C31 N11 C32 -179.6(8)
N10 C30 N12 C31 -0.4(14)
C27 C30 N12 C31 178.2(8)
N11 C31 N12 C30 -1.7(13)
C33 C31 N12 C30 180.0(8)
C48 C43 O19 Ru1 -172.4(6)
C44 C43 O19 Ru1 6.2(8)
C45 C44 O20 Ru1 175.1(6)
C43 C44 O20 Ru1 -5.3(8)
C48 C47 O21 Ru2 179.3(6)
C46 C47 O21 Ru2 -2.0(8)
C45 C46 O22 Ru2 -176.2(6)
C47 C46 O22 Ru2 3.7(8)
C54 C49 O23 Ru3 179.3(7)
C50 C49 O23 Ru3 -1.4(9)
C51 C50 O24 Ru3 -179.8(7)
C49 C50 O24 Ru3 -2.2(10)
C54 C53 O25 Ru4 -178.5(7)
C52 C53 O25 Ru4 1.1(9)
C51 C52 O26 Ru4 177.6(7)
C53 C52 O26 Ru4 -0.4(10)
C60 C55 O27 Ru5 178.3(7)
C56 C55 O27 Ru5 -1.0(9)
C57 C56 O28 Ru5 -175.9(7)
C55 C56 O28 Ru5 0.5(9)
C60 C59 O29 Ru6 -178.0(7)
C58 C59 O29 Ru6 1.8(9)
C57 C58 O30 Ru6 -179.0(7)
C59 C58 O30 Ru6 1.4(9)
C44 O20 Ru1 O19 6.5(5)
C44 O20 Ru1 N1 -78.0(5)
C44 O20 Ru1 C66 149.4(6)
C44 O20 Ru1 C63 106.4(15)
C44 O20 Ru1 C64 -159.8(6)
C44 O20 Ru1 C67 112.4(6)
C44 O20 Ru1 C65 -177.3(5)
C44 O20 Ru1 C62 88.4(6)
C43 O19 Ru1 O20 -6.9(5)
C43 O19 Ru1 N1 80.2(6)
C43 O19 Ru1 C66 -82.9(7)
C43 O19 Ru1 C63 -174.9(6)
C43 O19 Ru1 C64 161.7(6)
C43 O19 Ru1 C67 -104.1(6)
C43 O19 Ru1 C62 -138.7(6)
C11 N1 Ru1 O20 138.5(8)
C7 N1 Ru1 O20 -45.8(7)
C11 N1 Ru1 O19 60.4(7)
C7 N1 Ru1 O19 -123.9(7)
C11 N1 Ru1 C66 -133.8(8)
C7 N1 Ru1 C66 41.9(9)
C11 N1 Ru1 C63 -42.4(8)
C7 N1 Ru1 C63 133.3(7)
C11 N1 Ru1 C64 -76.5(8)
C7 N1 Ru1 C64 99.2(7)
C11 N1 Ru1 C67 -99.5(17)
C7 N1 Ru1 C67 76.2(18)
C11 N1 Ru1 C65 -112.8(8)
C7 N1 Ru1 C65 62.9(7)
C11 N1 Ru1 C62 -25.1(10)
C7 N1 Ru1 C62 150.6(7)
C65 C66 Ru1 O20 120.9(6)
C67 C66 Ru1 O20 -105.7(6)
C65 C66 Ru1 O19 -167.6(5)
C67 C66 Ru1 O19 -34.2(8)
C65 C66 Ru1 N1 35.5(8)
C67 C66 Ru1 N1 168.9(5)
C65 C66 Ru1 C63 -67.2(6)
C67 C66 Ru1 C63 66.2(6)
C65 C66 Ru1 C64 -30.0(6)
C67 C66 Ru1 C64 103.4(6)
C65 C66 Ru1 C67 -133.4(9)
C67 C66 Ru1 C65 133.4(9)
C65 C66 Ru1 C62 -104.4(6)
C67 C66 Ru1 C62 29.0(6)
C64 C63 Ru1 O20 109.5(14)
C62 C63 Ru1 O20 -22.4(17)
C64 C63 Ru1 O19 -153.4(5)
C62 C63 Ru1 O19 74.8(6)
C64 C63 Ru1 N1 -66.0(6)
C62 C63 Ru1 N1 162.2(5)
C64 C63 Ru1 C66 65.7(6)
C62 C63 Ru1 C66 -66.1(6)
C62 C63 Ru1 C64 -131.8(8)
C64 C63 Ru1 C67 103.1(6)
C62 C63 Ru1 C67 -28.8(6)
C64 C63 Ru1 C65 28.8(5)
C62 C63 Ru1 C65 -103.0(6)
C64 C63 Ru1 C62 131.8(8)
C63 C64 Ru1 O20 -160.5(5)
C65 C64 Ru1 O20 -27.4(8)
C63 C64 Ru1 O19 39.0(7)
C65 C64 Ru1 O19 172.1(5)
C63 C64 Ru1 N1 118.5(6)
C65 C64 Ru1 N1 -108.4(6)
C63 C64 Ru1 C66 -103.6(6)
C65 C64 Ru1 C66 29.5(5)
C65 C64 Ru1 C63 133.1(8)
C63 C64 Ru1 C67 -66.2(6)
C65 C64 Ru1 C67 66.9(6)
C63 C64 Ru1 C65 -133.1(8)
C63 C64 Ru1 C62 -29.4(5)
C65 C64 Ru1 C62 103.7(6)
C66 C67 Ru1 O20 78.2(6)
C62 C67 Ru1 O20 -149.7(6)
C66 C67 Ru1 O19 158.5(5)
C62 C67 Ru1 O19 -69.3(6)
C66 C67 Ru1 N1 -42.5(19)
C62 C67 Ru1 N1 89.7(17)
C62 C67 Ru1 C66 132.2(9)
C66 C67 Ru1 C63 -103.2(6)
C62 C67 Ru1 C63 29.0(6)
C66 C67 Ru1 C64 -65.8(6)
C62 C67 Ru1 C64 66.4(6)
C66 C67 Ru1 C65 -28.3(6)
C62 C67 Ru1 C65 103.9(7)
C66 C67 Ru1 C62 -132.2(9)
C66 C65 Ru1 O20 -65.2(6)
C64 C65 Ru1 O20 163.6(5)
C68 C65 Ru1 O20 49.4(9)
C66 C65 Ru1 N1 -154.2(6)
C64 C65 Ru1 N1 74.5(6)
C68 C65 Ru1 N1 -39.6(9)
C64 C65 Ru1 C66 -131.3(8)
C68 C65 Ru1 C66 114.6(11)
C66 C65 Ru1 C63 102.5(6)
C64 C65 Ru1 C63 -28.8(5)
C68 C65 Ru1 C63 -142.9(10)
C66 C65 Ru1 C64 131.3(8)
C68 C65 Ru1 C64 -114.1(11)
C66 C65 Ru1 C67 28.7(6)
C64 C65 Ru1 C67 -102.5(6)
C68 C65 Ru1 C67 143.3(10)
C66 C65 Ru1 C62 65.4(6)
C64 C65 Ru1 C62 -65.9(6)
C68 C65 Ru1 C62 180.0(9)
C67 C62 Ru1 O20 41.3(7)
C63 C62 Ru1 O20 174.0(5)
C61 C62 Ru1 O20 -72.2(9)
C67 C62 Ru1 O19 116.8(6)
C63 C62 Ru1 O19 -110.5(5)
C61 C62 Ru1 O19 3.3(9)
C67 C62 Ru1 N1 -160.6(5)
C63 C62 Ru1 N1 -27.8(8)
C61 C62 Ru1 N1 85.9(10)
C67 C62 Ru1 C66 -29.5(6)
C63 C62 Ru1 C66 103.3(6)
C61 C62 Ru1 C66 -142.9(10)
C67 C62 Ru1 C63 -132.7(9)
C61 C62 Ru1 C63 113.8(11)
C67 C62 Ru1 C64 -103.2(6)
C63 C62 Ru1 C64 29.5(5)
C61 C62 Ru1 C64 143.3(9)
C63 C62 Ru1 C67 132.7(9)
C61 C62 Ru1 C67 -113.5(11)
C67 C62 Ru1 C65 -66.0(6)
C63 C62 Ru1 C65 66.8(6)
C61 C62 Ru1 C65 -179.5(9)
C46 O22 Ru2 O21 -3.7(5)
C46 O22 Ru2 N2 83.3(6)
C46 O22 Ru2 C73 162.5(7)
C46 O22 Ru2 C77 -152.1(6)
C46 O22 Ru2 C72 174.9(6)
C46 O22 Ru2 C76 -114.7(6)
C46 O22 Ru2 C75 -87.1(7)
C46 O22 Ru2 C74 -87.4(12)
C47 O21 Ru2 O22 2.9(5)
C47 O21 Ru2 N2 -82.3(6)
C47 O21 Ru2 C73 -168.0(6)
C47 O21 Ru2 C77 76.2(8)
C47 O21 Ru2 C72 -169.8(16)
C47 O21 Ru2 C76 95.2(6)
C47 O21 Ru2 C75 129.1(6)
C47 O21 Ru2 C74 166.4(6)
C29 N2 Ru2 O22 -142.6(7)
C25 N2 Ru2 O22 45.8(7)
C29 N2 Ru2 O21 -65.6(7)
C25 N2 Ru2 O21 122.8(7)
C29 N2 Ru2 C73 66.3(7)
C25 N2 Ru2 C73 -105.3(7)
C29 N2 Ru2 C77 128.4(7)
C25 N2 Ru2 C77 -43.2(8)
C29 N2 Ru2 C72 104.1(7)
C25 N2 Ru2 C72 -67.5(7)
C29 N2 Ru2 C76 121.9(11)
C25 N2 Ru2 C76 -49.8(14)
C29 N2 Ru2 C75 22.3(10)
C25 N2 Ru2 C75 -149.4(8)
C29 N2 Ru2 C74 34.6(8)
C25 N2 Ru2 C74 -137.1(7)
C72 C73 Ru2 O22 18.6(9)
C74 C73 Ru2 O22 154.6(6)
C72 C73 Ru2 O21 -179.5(5)
C74 C73 Ru2 O21 -43.5(7)
C72 C73 Ru2 N2 96.6(6)
C74 C73 Ru2 N2 -127.4(6)
C72 C73 Ru2 C77 -31.6(5)
C74 C73 Ru2 C77 104.4(6)
C74 C73 Ru2 C72 136.0(8)
C72 C73 Ru2 C76 -68.5(6)
C74 C73 Ru2 C76 67.5(6)
C72 C73 Ru2 C75 -106.4(6)
C74 C73 Ru2 C75 29.6(6)
C72 C73 Ru2 C74 -136.0(8)
C76 C77 Ru2 O22 98.5(6)
C72 C77 Ru2 O22 -126.4(6)
C76 C77 Ru2 O21 29.6(9)
C72 C77 Ru2 O21 164.7(6)
C76 C77 Ru2 N2 -176.7(5)
C72 C77 Ru2 N2 -41.6(7)
C76 C77 Ru2 C73 -103.7(7)
C72 C77 Ru2 C73 31.3(6)
C76 C77 Ru2 C72 -135.1(9)
C72 C77 Ru2 C76 135.1(9)
C76 C77 Ru2 C75 -29.3(6)
C72 C77 Ru2 C75 105.8(7)
C76 C77 Ru2 C74 -66.6(6)
C72 C77 Ru2 C74 68.5(6)
C73 C72 Ru2 O22 -170.1(5)
C77 C72 Ru2 O22 61.3(6)
C71 C72 Ru2 O22 -52.7(10)
C73 C72 Ru2 O21 2(2)
C77 C72 Ru2 O21 -126.4(16)
C71 C72 Ru2 O21 119.6(17)
C73 C72 Ru2 N2 -84.6(6)
C77 C72 Ru2 N2 146.8(6)
C71 C72 Ru2 N2 32.8(9)
C77 C72 Ru2 C73 -128.6(9)
C71 C72 Ru2 C73 117.4(11)
C73 C72 Ru2 C77 128.6(9)
C71 C72 Ru2 C77 -114.0(12)
C73 C72 Ru2 C76 101.2(6)
C77 C72 Ru2 C76 -27.4(6)
C71 C72 Ru2 C76 -141.4(10)
C73 C72 Ru2 C75 64.0(6)
C77 C72 Ru2 C75 -64.6(6)
C71 C72 Ru2 C75 -178.6(10)
C73 C72 Ru2 C74 27.2(6)
C77 C72 Ru2 C74 -101.4(6)
C71 C72 Ru2 C74 144.5(10)
C77 C76 Ru2 O22 -84.7(6)
C75 C76 Ru2 O22 142.6(6)
C77 C76 Ru2 O21 -163.1(5)
C75 C76 Ru2 O21 64.1(7)
C77 C76 Ru2 N2 8.9(14)
C75 C76 Ru2 N2 -123.9(11)
C77 C76 Ru2 C73 65.6(6)
C75 C76 Ru2 C73 -67.1(7)
C75 C76 Ru2 C77 -132.8(9)
C77 C76 Ru2 C72 27.9(6)
C75 C76 Ru2 C72 -104.9(7)
C77 C76 Ru2 C75 132.8(9)
C77 C76 Ru2 C74 103.3(6)
C75 C76 Ru2 C74 -29.5(6)
C74 C75 Ru2 O22 -179.9(5)
C76 C75 Ru2 O22 -48.0(7)
C78 C75 Ru2 O22 68.7(10)
C74 C75 Ru2 O21 104.8(6)
C76 C75 Ru2 O21 -123.4(6)
C78 C75 Ru2 O21 -6.7(9)
C74 C75 Ru2 N2 18.8(10)
C76 C75 Ru2 N2 150.7(6)
C78 C75 Ru2 N2 -92.6(11)
C74 C75 Ru2 C73 -29.6(6)
C76 C75 Ru2 C73 102.2(7)
C78 C75 Ru2 C73 -141.1(10)
C74 C75 Ru2 C77 -103.1(7)
C76 C75 Ru2 C77 28.7(6)
C78 C75 Ru2 C77 145.4(10)
C74 C75 Ru2 C72 -66.2(6)
C76 C75 Ru2 C72 65.7(6)
C78 C75 Ru2 C72 -177.6(10)
C74 C75 Ru2 C76 -131.8(9)
C78 C75 Ru2 C76 116.7(12)
C76 C75 Ru2 C74 131.8(9)
C78 C75 Ru2 C74 -111.5(11)
C73 C74 Ru2 O22 -131.4(10)
C75 C74 Ru2 O22 0.4(14)
C73 C74 Ru2 O21 148.4(5)
C75 C74 Ru2 O21 -79.8(6)
C73 C74 Ru2 N2 58.7(6)
C75 C74 Ru2 N2 -169.6(6)
C75 C74 Ru2 C73 131.8(9)
C73 C74 Ru2 C77 -65.1(6)
C75 C74 Ru2 C77 66.7(6)
C73 C74 Ru2 C72 -27.1(5)
C75 C74 Ru2 C72 104.6(7)
C73 C74 Ru2 C76 -102.0(6)
C75 C74 Ru2 C76 29.7(6)
C73 C74 Ru2 C75 -131.8(9)
C50 O24 Ru3 O23 1.1(6)
C50 O24 Ru3 N3 87.2(6)
C50 O24 Ru3 C87 -163.9(7)
C50 O24 Ru3 C84 -76.2(9)
C50 O24 Ru3 C86 174.5(7)
C50 O24 Ru3 C83 -93.8(7)
C50 O24 Ru3 C85 -167(2)
C50 O24 Ru3 C82 -127.2(7)
C49 O23 Ru3 O24 0.3(6)
C49 O23 Ru3 N3 -84.5(6)
C49 O23 Ru3 C87 80.1(15)
C49 O23 Ru3 C84 145.1(6)
C49 O23 Ru3 C86 -168.7(9)
C49 O23 Ru3 C83 106.3(6)
C49 O23 Ru3 C85 177.3(7)
C49 O23 Ru3 C82 79.4(7)
C22 N3 Ru3 O24 -123.9(8)
C23 N3 Ru3 O24 55.5(7)
C22 N3 Ru3 O23 -46.1(7)
C23 N3 Ru3 O23 133.3(7)
C22 N3 Ru3 C87 138.0(8)
C23 N3 Ru3 C87 -42.5(8)
C22 N3 Ru3 C84 43.2(10)
C23 N3 Ru3 C84 -137.3(8)
C22 N3 Ru3 C86 106.4(9)
C23 N3 Ru3 C86 -74.2(8)
C22 N3 Ru3 C83 61(2)
C23 N3 Ru3 C83 -119.3(19)
C22 N3 Ru3 C85 68.7(9)
C23 N3 Ru3 C85 -111.9(8)
C22 N3 Ru3 C82 156.6(8)
C23 N3 Ru3 C82 -24.0(10)
C86 C87 Ru3 O24 -150.9(8)
C82 C87 Ru3 O24 76.0(6)
C86 C87 Ru3 O23 132.1(14)
C82 C87 Ru3 O23 -0.9(17)
C86 C87 Ru3 N3 -64.2(9)
C82 C87 Ru3 N3 162.8(6)
C86 C87 Ru3 C84 65.8(9)
C82 C87 Ru3 C84 -67.3(7)
C82 C87 Ru3 C86 -133.0(11)
C86 C87 Ru3 C83 104.1(9)
C82 C87 Ru3 C83 -28.9(6)
C86 C87 Ru3 C85 28.4(9)
C82 C87 Ru3 C85 -104.7(8)
C86 C87 Ru3 C82 133.0(11)
C85 C84 Ru3 O24 -158.8(7)
C83 C84 Ru3 O24 -27.4(11)
C85 C84 Ru3 O23 128.8(7)
C83 C84 Ru3 O23 -99.8(7)
C85 C84 Ru3 N3 43.1(9)
C83 C84 Ru3 N3 174.5(6)
C85 C84 Ru3 C87 -64.9(8)
C83 C84 Ru3 C87 66.5(7)
C85 C84 Ru3 C86 -30.1(7)
C83 C84 Ru3 C86 101.3(8)
C85 C84 Ru3 C83 -131.4(11)
C83 C84 Ru3 C85 131.4(11)
C85 C84 Ru3 C82 -102.5(8)
C83 C84 Ru3 C82 29.0(7)
C87 C86 Ru3 O24 38.5(10)
C85 C86 Ru3 O24 173.4(6)
C87 C86 Ru3 O23 -155.6(7)
C85 C86 Ru3 O23 -20.7(13)
C87 C86 Ru3 N3 122.0(8)
C85 C86 Ru3 N3 -103.2(7)
C85 C86 Ru3 C87 134.9(12)
C87 C86 Ru3 C84 -104.8(8)
C85 C86 Ru3 C84 30.1(7)
C87 C86 Ru3 C83 -66.1(8)
C85 C86 Ru3 C83 68.8(7)
C87 C86 Ru3 C85 -134.9(12)
C87 C86 Ru3 C82 -29.4(7)
C85 C86 Ru3 C82 105.5(8)
C82 C83 Ru3 O24 -64.4(7)
C84 C83 Ru3 O24 163.4(7)
C82 C83 Ru3 O23 -143.7(6)
C84 C83 Ru3 O23 84.2(8)
C82 C83 Ru3 N3 110.3(18)
C84 C83 Ru3 N3 -22(2)
C82 C83 Ru3 C87 29.3(6)
C84 C83 Ru3 C87 -102.9(8)
C82 C83 Ru3 C84 132.2(11)
C82 C83 Ru3 C86 64.3(8)
C84 C83 Ru3 C86 -67.9(8)
C82 C83 Ru3 C85 102.4(8)
C84 C83 Ru3 C85 -29.8(8)
C84 C83 Ru3 C82 -132.2(11)
C84 C85 Ru3 O24 108(2)
C86 C85 Ru3 O24 -23(2)
C88 C85 Ru3 O24 -115.4(17)
C84 C85 Ru3 O23 -59.4(7)
C86 C85 Ru3 O23 169.6(6)
C88 C85 Ru3 O23 77.6(15)
C84 C85 Ru3 N3 -148.2(7)
C86 C85 Ru3 N3 80.8(7)
C88 C85 Ru3 N3 -11.2(15)
C84 C85 Ru3 C87 104.5(7)
C86 C85 Ru3 C87 -26.6(7)
C88 C85 Ru3 C87 -118.5(16)
C86 C85 Ru3 C84 -131.0(10)
C88 C85 Ru3 C84 137.0(18)
C84 C85 Ru3 C86 131.0(10)
C88 C85 Ru3 C86 -91.9(17)
C84 C85 Ru3 C83 30.3(7)
C86 C85 Ru3 C83 -100.8(8)
C88 C85 Ru3 C83 167.3(16)
C84 C85 Ru3 C82 67.3(7)
C86 C85 Ru3 C82 -63.7(7)
C88 C85 Ru3 C82 -155.6(15)
C83 C82 Ru3 O24 120.6(6)
C87 C82 Ru3 O24 -106.9(6)
C81 C82 Ru3 O24 8.1(10)
C83 C82 Ru3 O23 47.2(7)
C87 C82 Ru3 O23 179.7(6)
C81 C82 Ru3 O23 -65.3(11)
C83 C82 Ru3 N3 -161.6(6)
C87 C82 Ru3 N3 -29.0(9)
C81 C82 Ru3 N3 85.9(12)
C83 C82 Ru3 C87 -132.5(10)
C81 C82 Ru3 C87 115.0(12)
C83 C82 Ru3 C84 -30.0(7)
C87 C82 Ru3 C84 102.6(8)
C81 C82 Ru3 C84 -142.5(11)
C83 C82 Ru3 C86 -104.9(8)
C87 C82 Ru3 C86 27.6(7)
C81 C82 Ru3 C86 142.6(12)
C87 C82 Ru3 C83 132.5(10)
C81 C82 Ru3 C83 -112.5(13)
C83 C82 Ru3 C85 -67.7(8)
C87 C82 Ru3 C85 64.8(8)
C81 C82 Ru3 C85 179.8(11)
C53 O25 Ru4 O26 -1.0(6)
C53 O25 Ru4 N4 82.5(6)
C53 O25 Ru4 C96 -144.6(6)
C53 O25 Ru4 C97 -107.1(6)
C53 O25 Ru4 C92 -81.8(7)
C53 O25 Ru4 C93 -88.7(17)
C53 O25 Ru4 C94 167.1(7)
C53 O25 Ru4 C95 -177.7(6)
C52 O26 Ru4 O25 0.8(6)
C52 O26 Ru4 N4 -85.2(6)
C52 O26 Ru4 C96 77.3(8)
C52 O26 Ru4 C97 97.3(7)
C52 O26 Ru4 C92 129.0(7)
C52 O26 Ru4 C93 165.7(7)
C52 O26 Ru4 C94 -170.7(6)
C42 N4 Ru4 O25 34.5(7)
C40 N4 Ru4 O25 -149.6(7)
C42 N4 Ru4 O26 112.6(7)
C40 N4 Ru4 O26 -71.6(7)
C42 N4 Ru4 C96 -52.9(9)
C40 N4 Ru4 C96 123.0(7)
C42 N4 Ru4 C97 -80(2)
C40 N4 Ru4 C97 95(2)
C42 N4 Ru4 C92 -167.6(8)
C40 N4 Ru4 C92 8.3(11)
C42 N4 Ru4 C93 -147.8(8)
C40 N4 Ru4 C93 28.0(8)
C42 N4 Ru4 C94 -113.9(8)
C40 N4 Ru4 C94 62.0(7)
C42 N4 Ru4 C95 -76.2(8)
C40 N4 Ru4 C95 99.6(7)
C95 C96 Ru4 O25 -123.6(6)
C97 C96 Ru4 O25 103.7(6)
C95 C96 Ru4 O26 164.6(5)
C97 C96 Ru4 O26 31.9(9)
C95 C96 Ru4 N4 -39.4(8)
C97 C96 Ru4 N4 -172.2(6)
C95 C96 Ru4 C97 132.7(9)
C95 C96 Ru4 C92 106.4(7)
C97 C96 Ru4 C92 -26.3(7)
C95 C96 Ru4 C93 68.7(7)
C97 C96 Ru4 C93 -64.0(7)
C95 C96 Ru4 C94 31.2(6)
C97 C96 Ru4 C94 -101.5(7)
C97 C96 Ru4 C95 -132.7(9)
C92 C97 Ru4 O25 144.3(7)
C96 C97 Ru4 O25 -80.3(6)
C92 C97 Ru4 O26 64.4(8)
C96 C97 Ru4 O26 -160.2(6)
C92 C97 Ru4 N4 -102(2)
C96 C97 Ru4 N4 33(2)
C92 C97 Ru4 C96 -135.4(11)
C96 C97 Ru4 C92 135.4(11)
C92 C97 Ru4 C93 -30.7(8)
C96 C97 Ru4 C93 104.7(8)
C92 C97 Ru4 C94 -68.0(8)
C96 C97 Ru4 C94 67.4(7)
C92 C97 Ru4 C95 -106.5(8)
C96 C97 Ru4 C95 28.9(6)
C97 C92 Ru4 O25 -46.3(9)
C93 C92 Ru4 O25 -177.2(6)
C91 C92 Ru4 O25 70.6(12)
C97 C92 Ru4 O26 -120.8(7)
C93 C92 Ru4 O26 108.4(7)
C91 C92 Ru4 O26 -3.9(11)
C97 C92 Ru4 N4 161.8(7)
C93 C92 Ru4 N4 31.0(11)
C91 C92 Ru4 N4 -81.3(13)
C97 C92 Ru4 C96 27.9(7)
C93 C92 Ru4 C96 -102.9(8)
C91 C92 Ru4 C96 144.8(12)
C93 C92 Ru4 C97 -130.9(11)
C91 C92 Ru4 C97 116.9(14)
C97 C92 Ru4 C93 130.9(11)
C91 C92 Ru4 C93 -112.3(14)
C97 C92 Ru4 C94 101.9(8)
C93 C92 Ru4 C94 -29.0(7)
C91 C92 Ru4 C94 -141.2(12)
C97 C92 Ru4 C95 64.3(8)
C93 C92 Ru4 C95 -66.6(8)
C91 C92 Ru4 C95 -178.8(12)
C94 C93 Ru4 O25 -123.8(16)
C92 C93 Ru4 O25 9(2)
C94 C93 Ru4 O26 151.7(6)
C92 C93 Ru4 O26 -75.6(7)
C94 C93 Ru4 N4 65.5(7)
C92 C93 Ru4 N4 -161.8(6)
C94 C93 Ru4 C96 -66.7(7)
C92 C93 Ru4 C96 66.1(7)
C94 C93 Ru4 C97 -103.9(7)
C92 C93 Ru4 C97 28.8(7)
C94 C93 Ru4 C92 -132.7(10)
C92 C93 Ru4 C94 132.7(10)
C94 C93 Ru4 C95 -29.1(6)
C92 C93 Ru4 C95 103.6(8)
C93 C94 Ru4 O25 156.3(6)
C95 C94 Ru4 O25 23.2(10)
C93 C94 Ru4 O26 -39.8(8)
C95 C94 Ru4 O26 -172.9(5)
C93 C94 Ru4 N4 -121.3(6)
C95 C94 Ru4 N4 105.6(6)
C93 C94 Ru4 C96 102.5(7)
C95 C94 Ru4 C96 -30.6(6)
C93 C94 Ru4 C97 64.6(7)
C95 C94 Ru4 C97 -68.5(7)
C93 C94 Ru4 C92 29.1(6)
C95 C94 Ru4 C92 -104.0(7)
C95 C94 Ru4 C93 -133.1(10)
C93 C94 Ru4 C95 133.1(10)
C96 C95 Ru4 O25 63.3(6)
C94 C95 Ru4 O25 -167.2(6)
C98 C95 Ru4 O25 -53.3(12)
C96 C95 Ru4 N4 151.7(6)
C94 C95 Ru4 N4 -78.8(6)
C98 C95 Ru4 N4 35.0(12)
C94 C95 Ru4 C96 129.5(9)
C98 C95 Ru4 C96 -116.7(14)
C96 C95 Ru4 C97 -29.1(6)
C94 C95 Ru4 C97 100.4(7)
C98 C95 Ru4 C97 -145.8(13)
C96 C95 Ru4 C92 -63.5(7)
C94 C95 Ru4 C92 66.0(6)
C98 C95 Ru4 C92 179.8(12)
C96 C95 Ru4 C93 -100.8(7)
C94 C95 Ru4 C93 28.6(6)
C98 C95 Ru4 C93 142.5(13)
C96 C95 Ru4 C94 -129.5(9)
C98 C95 Ru4 C94 113.8(14)
C56 O28 Ru5 O27 -0.8(6)
C56 O28 Ru5 N5 85.5(6)
C56 O28 Ru5 C107 -175.2(6)
C56 O28 Ru5 C104 -81.5(7)
C56 O28 Ru5 C106 166.3(7)
C56 O28 Ru5 C105 -102.4(19)
C56 O28 Ru5 C103 -104.9(7)
C56 O28 Ru5 C102 -142.1(6)
C55 O27 Ru5 O28 1.0(6)
C55 O27 Ru5 N5 -84.0(6)
C55 O27 Ru5 C104 134.6(6)
C55 O27 Ru5 C106 -167.3(7)
C55 O27 Ru5 C105 170.4(6)
C55 O27 Ru5 C103 99.5(6)
C55 O27 Ru5 C102 75.5(8)
C17 N5 Ru5 O28 55.1(7)
C19 N5 Ru5 O28 -128.0(7)
C17 N5 Ru5 O27 132.3(8)
C19 N5 Ru5 O27 -50.8(7)
C17 N5 Ru5 C107 -52.4(8)
C19 N5 Ru5 C107 124.5(8)
C17 N5 Ru5 C104 -140.2(8)
C19 N5 Ru5 C104 36.7(10)
C17 N5 Ru5 C106 -88.6(8)
C19 N5 Ru5 C106 88.3(8)
C17 N5 Ru5 C105 -123.4(8)
C19 N5 Ru5 C105 53.5(8)
C17 N5 Ru5 C103 -65(2)
C19 N5 Ru5 C103 112.3(17)
C17 N5 Ru5 C102 -29.9(9)
C19 N5 Ru5 C102 147.0(7)
C102 C107 Ru5 O28 64.8(7)
C106 C107 Ru5 O28 -161.9(6)
C102 C107 Ru5 N5 152.0(6)
C106 C107 Ru5 N5 -74.8(7)
C102 C107 Ru5 C104 -67.3(7)
C106 C107 Ru5 C104 66.0(7)
C102 C107 Ru5 C106 -133.3(10)
C102 C107 Ru5 C105 -104.5(7)
C106 C107 Ru5 C105 28.8(7)
C102 C107 Ru5 C103 -30.7(6)
C106 C107 Ru5 C103 102.6(8)
C106 C107 Ru5 C102 133.3(10)
C103 C104 Ru5 O28 -40.1(9)
C105 C104 Ru5 O28 -173.9(5)
C103 C104 Ru5 O27 -114.2(7)
C105 C104 Ru5 O27 112.0(6)
C103 C104 Ru5 N5 160.8(6)
C105 C104 Ru5 N5 27.1(9)
C103 C104 Ru5 C107 65.9(7)
C105 C104 Ru5 C107 -67.9(7)
C103 C104 Ru5 C106 103.0(8)
C105 C104 Ru5 C106 -30.8(6)
C103 C104 Ru5 C105 133.8(10)
C105 C104 Ru5 C103 -133.8(10)
C103 C104 Ru5 C102 29.1(7)
C105 C104 Ru5 C102 -104.7(7)
C107 C106 Ru5 O28 29.4(10)
C105 C106 Ru5 O28 163.0(5)
C107 C106 Ru5 O27 -169.9(6)
C105 C106 Ru5 O27 -36.2(9)
C107 C106 Ru5 N5 108.5(7)
C105 C106 Ru5 N5 -117.9(6)
C105 C106 Ru5 C107 133.6(10)
C107 C106 Ru5 C104 -103.4(8)
C105 C106 Ru5 C104 30.2(6)
C107 C106 Ru5 C105 -133.6(10)
C107 C106 Ru5 C103 -66.7(7)
C105 C106 Ru5 C103 66.9(6)
C107 C106 Ru5 C102 -28.4(7)
C105 C106 Ru5 C102 105.2(7)
C104 C105 Ru5 O28 25(2)
C106 C105 Ru5 O28 -104.7(18)
C108 C105 Ru5 O28 142.3(15)
C104 C105 Ru5 O27 -73.6(6)
C106 C105 Ru5 O27 156.2(6)
C108 C105 Ru5 O27 43.2(11)
C104 C105 Ru5 N5 -162.8(6)
C106 C105 Ru5 N5 67.0(7)
C108 C105 Ru5 N5 -45.9(11)
C104 C105 Ru5 C107 101.9(7)
C106 C105 Ru5 C107 -28.3(6)
C108 C105 Ru5 C107 -141.3(11)
C106 C105 Ru5 C104 -130.2(9)
C108 C105 Ru5 C104 116.9(13)
C104 C105 Ru5 C106 130.2(9)
C108 C105 Ru5 C106 -113.0(13)
C104 C105 Ru5 C103 28.1(6)
C106 C105 Ru5 C103 -102.1(7)
C108 C105 Ru5 C103 145.0(12)
C104 C105 Ru5 C102 65.6(6)
C106 C105 Ru5 C102 -64.6(6)
C108 C105 Ru5 C102 -177.5(11)
C104 C103 Ru5 O28 151.1(6)
C102 C103 Ru5 O28 -75.5(6)
C104 C103 Ru5 O27 71.7(7)
C102 C103 Ru5 O27 -154.9(6)
C104 C103 Ru5 N5 -90.8(18)
C102 C103 Ru5 N5 43(2)
C104 C103 Ru5 C107 -103.7(8)
C102 C103 Ru5 C107 29.7(6)
C102 C103 Ru5 C104 133.4(10)
C104 C103 Ru5 C106 -66.4(7)
C102 C103 Ru5 C106 67.0(7)
C104 C103 Ru5 C105 -28.4(7)
C102 C103 Ru5 C105 105.0(7)
C104 C103 Ru5 C102 -133.4(10)
C107 C102 Ru5 O28 -120.8(6)
C103 C102 Ru5 O28 108.6(6)
C101 C102 Ru5 O28 -5.1(9)
C107 C102 Ru5 O27 169.5(6)
C103 C102 Ru5 O27 38.8(9)
C101 C102 Ru5 O27 -74.8(10)
C107 C102 Ru5 N5 -38.5(8)
C103 C102 Ru5 N5 -169.2(6)
C101 C102 Ru5 N5 77.1(10)
C103 C102 Ru5 C107 -130.7(10)
C101 C102 Ru5 C107 115.6(11)
C107 C102 Ru5 C104 102.5(7)
C103 C102 Ru5 C104 -28.1(6)
C101 C102 Ru5 C104 -141.8(10)
C107 C102 Ru5 C106 28.7(7)
C103 C102 Ru5 C106 -101.9(7)
C101 C102 Ru5 C106 144.4(10)
C107 C102 Ru5 C105 66.0(7)
C103 C102 Ru5 C105 -64.7(7)
C101 C102 Ru5 C105 -178.4(10)
C107 C102 Ru5 C103 130.7(10)
C101 C102 Ru5 C103 -113.7(12)
C59 O29 Ru6 O30 -0.9(6)
C59 O29 Ru6 N6 84.0(6)
C59 O29 Ru6 C114 -80.3(7)
C59 O29 Ru6 C117 -172.9(6)
C59 O29 Ru6 C116 -137.3(7)
C59 O29 Ru6 C115 -101.4(6)
C59 O29 Ru6 C112 167.0(7)
C58 O30 Ru6 O29 -0.4(6)
C58 O30 Ru6 N6 -85.7(6)
C58 O30 Ru6 C114 135.3(7)
C58 O30 Ru6 C116 77.7(8)
C58 O30 Ru6 C113 170.8(6)
C58 O30 Ru6 C115 98.8(6)
C58 O30 Ru6 C112 -168.1(7)
C35 N6 Ru6 O29 -135.8(8)
C37 N6 Ru6 O29 46.9(8)
C35 N6 Ru6 O30 -57.8(8)
C37 N6 Ru6 O30 124.8(9)
C35 N6 Ru6 C114 27.2(11)
C37 N6 Ru6 C114 -150.2(8)
C35 N6 Ru6 C117 118.1(9)
C37 N6 Ru6 C117 -59.2(9)
C35 N6 Ru6 C116 139.7(8)
C37 N6 Ru6 C116 -37.6(11)
C35 N6 Ru6 C113 47.8(9)
C37 N6 Ru6 C113 -129.5(9)
C35 N6 Ru6 C112 83.6(9)
C37 N6 Ru6 C112 -93.7(9)
C115 C114 Ru6 O29 -35.3(8)
C113 C114 Ru6 O29 -170.7(5)
C115 C114 Ru6 O30 -108.9(6)
C113 C114 Ru6 O30 115.6(6)
C115 C114 Ru6 N6 169.0(6)
C113 C114 Ru6 N6 33.5(9)
C115 C114 Ru6 C117 68.8(7)
C113 C114 Ru6 C117 -66.7(7)
C115 C114 Ru6 C116 30.8(6)
C113 C114 Ru6 C116 -104.6(7)
C115 C114 Ru6 C113 135.5(9)
C113 C114 Ru6 C115 -135.5(9)
C115 C114 Ru6 C112 105.5(7)
C113 C114 Ru6 C112 -30.0(6)
C112 C117 Ru6 O29 -158.6(6)
C116 C117 Ru6 O29 68.8(7)
C112 C117 Ru6 N6 -70.5(7)
C116 C117 Ru6 N6 157.0(6)
C112 C117 Ru6 C114 67.6(7)
C116 C117 Ru6 C114 -65.0(7)
C112 C117 Ru6 C116 132.6(10)
C112 C117 Ru6 C113 29.8(7)
C116 C117 Ru6 C113 -102.8(7)
C112 C117 Ru6 C115 105.3(8)
C116 C117 Ru6 C115 -27.3(6)
C116 C117 Ru6 C112 -132.6(10)
C115 C116 Ru6 O29 108.2(7)
C117 C116 Ru6 O29 -116.9(7)
C115 C116 Ru6 O30 35.4(9)
C117 C116 Ru6 O30 170.3(6)
C115 C116 Ru6 N6 -169.8(6)
C117 C116 Ru6 N6 -34.9(10)
C115 C116 Ru6 C114 -31.2(6)
C117 C116 Ru6 C114 103.6(8)
C115 C116 Ru6 C117 -134.9(10)
C115 C116 Ru6 C113 -68.6(7)
C117 C116 Ru6 C113 66.3(7)
C117 C116 Ru6 C115 134.9(10)
C115 C116 Ru6 C112 -106.4(7)
C117 C116 Ru6 C112 28.5(7)
C114 C113 Ru6 O30 -70.2(6)
C112 C113 Ru6 O30 158.6(6)
C114 C113 Ru6 N6 -157.9(6)
C112 C113 Ru6 N6 70.8(7)
C112 C113 Ru6 C114 -131.2(9)
C114 C113 Ru6 C117 102.4(7)
C112 C113 Ru6 C117 -28.8(6)
C114 C113 Ru6 C116 64.3(6)
C112 C113 Ru6 C116 -66.9(7)
C114 C113 Ru6 C115 27.3(6)
C112 C113 Ru6 C115 -103.9(7)
C114 C113 Ru6 C112 131.2(9)
C116 C115 Ru6 O29 -75.8(7)
C114 C115 Ru6 O29 155.2(6)
C118 C115 Ru6 O29 43.1(9)
C116 C115 Ru6 O30 -155.3(7)
C114 C115 Ru6 O30 75.7(6)
C118 C115 Ru6 O30 -36.4(9)
C116 C115 Ru6 C114 129.0(10)
C118 C115 Ru6 C114 -112.1(12)
C116 C115 Ru6 C117 28.2(7)
C114 C115 Ru6 C117 -100.8(7)
C118 C115 Ru6 C117 147.1(10)
C114 C115 Ru6 C116 -129.0(10)
C118 C115 Ru6 C116 118.9(12)
C116 C115 Ru6 C113 101.4(8)
C114 C115 Ru6 C113 -27.6(6)
C118 C115 Ru6 C113 -139.7(10)
C116 C115 Ru6 C112 64.1(7)
C114 C115 Ru6 C112 -64.9(7)
C118 C115 Ru6 C112 -177.0(10)
C117 C112 Ru6 O29 33.1(9)
C113 C112 Ru6 O29 165.2(6)
C111 C112 Ru6 O29 -81.1(12)
C117 C112 Ru6 O30 -165.9(6)
C113 C112 Ru6 O30 -33.8(9)
C111 C112 Ru6 O30 79.9(13)
C117 C112 Ru6 N6 114.0(7)
C113 C112 Ru6 N6 -113.9(6)
C111 C112 Ru6 N6 -0.2(11)
C117 C112 Ru6 C114 -102.1(7)
C113 C112 Ru6 C114 29.9(6)
C111 C112 Ru6 C114 143.7(12)
C113 C112 Ru6 C117 132.0(10)
C111 C112 Ru6 C117 -114.2(14)
C117 C112 Ru6 C116 -29.6(7)
C113 C112 Ru6 C116 102.4(7)
C111 C112 Ru6 C116 -143.8(12)
C117 C112 Ru6 C113 -132.0(10)
C111 C112 Ru6 C113 113.7(13)
C117 C112 Ru6 C115 -65.5(7)
C113 C112 Ru6 C115 66.6(7)
C111 C112 Ru6 C115 -179.7(12)
